data_4121797
loop_
_publ_author_name
'Yang, Huayan'
'Wang, Yu'
'Yan, Juanzhu'
'Chen, Xi'
'Zhang, Xin'
'H\"akkinen, Hannu'
'Zheng, Nanfeng'

_publ_section_title
;
 Structural Evolution of Atomically Precise Thiolated Bimetallic
 [Au12+nCu32(SR)30+n](4-) (n = 0, 2, 4, 6) Nanoclusters.
;
_journal_issue 20
_journal_name_full 'Journal of the American Chemical Society'
_journal_page_first 7197
_journal_page_last 7200
_journal_paper_doi 10.1021/ja501811j
_journal_volume 136
_journal_year 2014
_chemical_formula_sum 'C342 H284 Au12 Cu32 F90 P4 S30'
_chemical_formula_weight 11586.25
_chemical_name_systematic
; 
 ? 
;
_space_group_IT_number 14
_symmetry_space_group_name_Hall '-P 2yn'
_symmetry_space_group_name_H-M 'P 1 21/n 1'
_atom_sites_solution_hydrogens geom
_atom_sites_solution_primary direct
_atom_sites_solution_secondary difmap
_audit_creation_method SHELXL-97
_cell_angle_alpha 90.00
_cell_angle_beta 95.450(3)
_cell_angle_gamma 90.00
_cell_formula_units_Z 2
_cell_length_a 25.9452(10)
_cell_length_b 23.5533(6)
_cell_length_c 30.3915(8)
_cell_measurement_temperature 100(2)
_cell_volume 18488.1(10)
_computing_structure_refinement 'SHELXL-97 (Sheldrick, 1997)'
_computing_structure_solution 'SHELXS-97 (Sheldrick, 1990)'
_diffrn_ambient_temperature 100(2)
_diffrn_measured_fraction_theta_full 0.999
_diffrn_measured_fraction_theta_max 0.999
_diffrn_measurement_device_type 'SuperNova, Dual, Cu at zero, Atlas'
_diffrn_measurement_method '\w scans'
_diffrn_radiation_monochromator graphite
_diffrn_radiation_source 'fine-focus sealed tube'
_diffrn_radiation_type CuK\a
_diffrn_radiation_wavelength 1.54184
_diffrn_reflns_av_R_equivalents 0.0630
_diffrn_reflns_av_sigmaI/netI 0.0758
_diffrn_reflns_limit_h_max 30
_diffrn_reflns_limit_h_min -26
_diffrn_reflns_limit_k_max 26
_diffrn_reflns_limit_k_min -27
_diffrn_reflns_limit_l_max 35
_diffrn_reflns_limit_l_min -24
_diffrn_reflns_number 64439
_diffrn_reflns_theta_full 63.69
_diffrn_reflns_theta_max 63.69
_diffrn_reflns_theta_min 3.42
_exptl_absorpt_coefficient_mu 13.178
_exptl_absorpt_correction_T_max 1.00000
_exptl_absorpt_correction_T_min 0.05906
_exptl_absorpt_process_details
;
CrysAlisPro, Agilent Technologies,
Version 1.171.36.24 (release 03-12-2012 CrysAlis171 .NET)
(compiled Dec  3 2012,18:21:49)
Empirical absorption correction using spherical harmonics,
 implemented in SCALE3 ABSPACK scaling algorithm.
;
_exptl_crystal_colour black
_exptl_crystal_density_diffrn 2.081
_exptl_crystal_density_method 'not measured'
_exptl_crystal_description needle
_exptl_crystal_F_000 11124
_exptl_crystal_size_max 0.1
_exptl_crystal_size_mid 0.03
_exptl_crystal_size_min 0.03
_platon_squeeze_details
;
SQUEEZE removed two disordered n-hexane molecules per formula unit. 
;
_refine_diff_density_max 4.982
_refine_diff_density_min -2.078
_refine_diff_density_rms 0.354
_refine_ls_extinction_method none
_refine_ls_goodness_of_fit_ref 0.972
_refine_ls_hydrogen_treatment constr
_refine_ls_matrix_type full
_refine_ls_number_parameters 2110
_refine_ls_number_reflns 30423
_refine_ls_number_restraints 44
_refine_ls_restrained_S_all 0.974
_refine_ls_R_factor_all 0.1232
_refine_ls_R_factor_gt 0.0956
_refine_ls_shift/su_max 0.038
_refine_ls_shift/su_mean 0.001
_refine_ls_structure_factor_coef Fsqd
_refine_ls_weighting_details 'calc w=1/[\s^2^(Fo^2^)+(0.1924P)^2^+0.0000P] where P=(Fo^2^+2Fc^2^)/3'
_refine_ls_weighting_scheme calc
_refine_ls_wR_factor_gt 0.2476
_refine_ls_wR_factor_ref 0.2857
_reflns_number_gt 18818
_reflns_number_total 30423
_reflns_threshold_expression >2sigma(I)
_cod_data_source_file ja501811j_si_002.cif
_cod_data_source_block Au12Cu32
_cod_depositor_comments 'Adding full bibliography for 4121793--4121797.cif.'
_cod_original_sg_symbol_H-M P21/n
_cod_database_code 4121797

loop_
_symmetry_equiv_pos_as_xyz
'x, y, z'
'-x+1/2, y+1/2, -z+1/2'
'-x, -y, -z'
'x-1/2, -y-1/2, z-1/2'

loop_
_atom_site_label
_atom_site_type_symbol
_atom_site_fract_x
_atom_site_fract_y
_atom_site_fract_z
_atom_site_U_iso_or_equiv
_atom_site_adp_type
_atom_site_occupancy
_atom_site_symmetry_multiplicity
_atom_site_calc_flag
_atom_site_refinement_flags
Au1 Au 0.96007(2) 0.56317(2) 0.060690(18) 0.06435(18) Uani 1 1 d .
Au2 Au 1.05065(2) 0.59419(2) 0.023739(18) 0.06418(17) Uani 1 1 d .
Au3 Au 1.05026(2) 0.50103(2) 0.08082(2) 0.06402(18) Uani 1 1 d .
Au4 Au 0.95577(2) 0.44577(2) 0.063078(19) 0.06446(17) Uani 1 1 d .
Au5 Au 0.89759(2) 0.50405(2) -0.004561(19) 0.06403(18) Uani 1 1 d .
Au6 Au 0.95605(2) 0.59582(2) -0.027726(18) 0.06432(17) Uani 1 1 d .
Cu14 Cu 1.04250(8) 0.60765(8) 0.11024(7) 0.0682(5) Uani 1 1 d .
Cu3 Cu 0.97771(8) 0.67056(9) 0.03759(6) 0.0683(5) Uani 1 1 d .
Cu8 Cu 1.03253(9) 0.39748(9) 0.11471(7) 0.0701(5) Uani 1 1 d .
Cu15 Cu 0.96820(9) 0.68784(9) 0.12437(7) 0.0745(5) Uani 1 1 d .
Cu5 Cu 1.13370(9) 0.59853(9) -0.02178(7) 0.0708(5) Uani 1 1 d .
Cu2 Cu 0.87330(8) 0.61078(9) 0.01941(7) 0.0688(5) Uani 1 1 d .
Cu7 Cu 0.97750(9) 0.50661(8) 0.13889(7) 0.0683(5) Uani 1 1 d .
Cu6 Cu 1.13770(8) 0.56304(8) 0.07394(7) 0.0670(5) Uani 1 1 d .
Cu1 Cu 0.87393(9) 0.51048(9) 0.07917(7) 0.0719(5) Uani 1 1 d .
Cu13 Cu 1.16097(9) 0.59238(9) -0.10692(8) 0.0768(5) Uani 1 1 d .
Cu9 Cu 1.13330(9) 0.43247(9) 0.07501(7) 0.0707(5) Uani 1 1 d .
Cu4 Cu 1.03412(8) 0.66563(8) -0.04525(7) 0.0680(5) Uani 1 1 d .
Cu16 Cu 1.05716(9) 0.72099(9) 0.08827(7) 0.0752(5) Uani 1 1 d .
Cu11 Cu 1.11745(9) 0.32881(9) 0.11243(7) 0.0743(5) Uani 1 1 d .
Cu10 Cu 1.12433(9) 0.42449(10) 0.16435(7) 0.0756(5) Uani 1 1 d .
Cu12 Cu 1.21853(9) 0.53742(10) -0.03768(8) 0.0784(6) Uani 1 1 d .
S13 S 1.16709(18) 0.49513(15) 0.12823(13) 0.0766(10) Uani 1 1 d .
S4 S 0.90173(16) 0.68324(16) 0.06990(12) 0.0749(9) Uani 1 1 d .
S10 S 1.11309(16) 0.66312(15) -0.07816(13) 0.0765(9) Uani 1 1 d .
S6 S 1.02664(16) 0.75525(16) 0.14954(13) 0.0761(9) Uani 1 1 d .
S9 S 0.96709(16) 0.69802(16) -0.09866(12) 0.0741(9) Uani 1 1 d .
S8 S 1.12098(15) 0.65285(15) 0.10599(12) 0.0711(8) Uani 1 1 d .
S2 S 0.80438(16) 0.55627(15) 0.04412(13) 0.0732(8) Uani 1 1 d .
S7 S 1.03722(16) 0.73403(16) 0.01395(12) 0.0751(9) Uani 1 1 d .
S14 S 1.04284(17) 0.44842(17) 0.17969(13) 0.0784(9) Uani 1 1 d .
S15 S 1.17075(17) 0.34256(17) 0.17420(13) 0.0805(10) Uani 1 1 d .
S1 S 0.89177(16) 0.47432(17) 0.14822(12) 0.0755(9) Uani 1 1 d .
S12 S 1.24663(17) 0.56978(18) -0.10032(15) 0.0827(10) Uani 1 1 d .
S3 S 0.84401(16) 0.65458(16) -0.04882(12) 0.0758(9) Uani 1 1 d .
S5 S 0.98317(16) 0.60376(16) 0.16305(13) 0.0763(9) Uani 1 1 d .
S11 S 1.20474(17) 0.57811(18) 0.02733(13) 0.0804(9) Uani 1 1 d .
P1 P 1.3265(2) 0.4133(2) 0.30549(18) 0.0949(13) Uani 1 1 d .
P2 P 1.2666(3) 0.6224(2) -0.27670(19) 0.1050(15) Uani 1 1 d .
F15 F 1.0243(6) 0.6748(8) 0.3776(4) 0.139(5) Uani 1 1 d .
C69 C 1.1149(6) 0.7790(5) -0.0750(5) 0.069(3) Uani 1 1 d .
H69 H 1.0786 0.7762 -0.0737 0.082 Uiso 1 1 calc R
F39 F 1.4196(6) 0.4411(8) 0.1745(7) 0.152(6) Uani 1 1 d .
F21 F 0.9343(12) 0.9896(8) -0.0333(9) 0.210(12) Uani 1 1 d .
F25 F 1.0432(6) 0.8876(6) -0.2434(5) 0.137(5) Uani 1 1 d .
F3 F 0.7519(7) 0.6004(7) 0.2953(6) 0.150(6) Uani 1 1 d .
F24 F 1.2619(7) 0.6122(6) 0.2946(5) 0.153(7) Uani 1 1 d .
F42 F 1.0206(9) 0.3212(11) 0.3749(5) 0.188(9) Uani 1 1 d .
F37 F 1.4234(7) 0.5304(10) 0.1646(8) 0.186(9) Uani 1 1 d .
F23 F 1.2057(7) 0.6610(8) 0.3217(4) 0.139(5) Uani 1 1 d .
C57 C 0.9948(7) 0.7390(7) -0.1403(6) 0.083(4) Uani 1 1 d .
F2 F 0.7993(9) 0.6678(7) 0.2779(6) 0.175(8) Uani 1 1 d .
C40 C 0.9997(8) 0.9146(7) 0.1034(6) 0.089(5) Uani 1 1 d .
H40 H 1.0112 0.9377 0.0807 0.106 Uiso 1 1 calc R
C123 C 1.3553(9) 0.5247(9) 0.3091(7) 0.111(7) Uani 1 1 d .
H123 H 1.3235 0.5303 0.3217 0.133 Uiso 1 1 calc R
F22 F 1.2683(7) 0.7005(7) 0.2965(5) 0.152(6) Uani 1 1 d .
C36 C 1.0036(6) 0.8260(7) 0.1420(5) 0.074(4) Uani 1 1 d .
F43 F 1.0855(8) 0.2252(7) 0.3525(6) 0.154(6) Uani 1 1 d .
C23 C 0.8896(9) 0.8004(6) 0.0723(6) 0.102(6) Uani 1 1 d .
H23 H 0.9237 0.8021 0.0866 0.123 Uiso 1 1 calc R
C43 C 1.0016(7) 0.7974(8) -0.0038(5) 0.080(4) Uani 1 1 d .
F6 F 0.6132(6) 0.6566(7) 0.1538(5) 0.134(4) Uani 1 1 d .
F33 F 1.3279(9) 0.8164(7) 0.0945(5) 0.171(8) Uani 1 1 d .
C8 C 0.7623(7) 0.5931(8) 0.0780(6) 0.085(4) Uani 1 1 d .
C64 C 1.1442(7) 0.7288(8) -0.0763(5) 0.084(4) Uani 1 1 d .
C112 C 1.3387(8) 0.3586(8) 0.2681(7) 0.097(5) Uani 1 1 d .
F36 F 1.3652(7) 0.8200(7) -0.0792(7) 0.166(6) Uani 1 1 d .
F29 F 1.1976(9) 0.9295(7) -0.0487(7) 0.171(8) Uani 1 1 d .
C133 C 1.1602(7) 0.7157(10) -0.1885(7) 0.102(6) Uani 1 1 d .
H133 H 1.1389 0.7344 -0.1693 0.123 Uiso 1 1 calc R
C59 C 1.0196(9) 0.8288(9) -0.1655(7) 0.104(6) Uani 1 1 d .
H59 H 1.0214 0.8689 -0.1624 0.125 Uiso 1 1 calc R
C88 C 1.3440(11) 0.4870(12) 0.1479(10) 0.129(9) Uani 1 1 d .
C118 C 1.3692(9) 0.4720(11) 0.2972(7) 0.106(6) Uani 1 1 d .
C61 C 1.0362(7) 0.7479(9) -0.2052(7) 0.097(5) Uani 1 1 d .
H61 H 1.0490 0.7308 -0.2303 0.116 Uiso 1 1 calc R
F32 F 1.3840(10) 0.7832(10) 0.0577(8) 0.197(9) Uani 1 1 d .
C45 C 0.9970(9) 0.8949(7) -0.0206(7) 0.094(5) Uani 1 1 d .
H45 H 1.0134 0.9310 -0.0200 0.113 Uiso 1 1 calc R
F28 F 1.1970(8) 0.9246(6) -0.1144(7) 0.156(6) Uani 1 1 d .
F27 F 1.1134(8) 0.8529(9) -0.2185(8) 0.185(9) Uani 1 1 d .
C58 C 0.9969(7) 0.7984(7) -0.1350(6) 0.084(4) Uani 1 1 d .
H58 H 0.9828 0.8164 -0.1108 0.101 Uiso 1 1 calc R
F5 F 0.6562(12) 0.7300(9) 0.1483(13) 0.258(18) Uani 1 1 d .
C83 C 1.2885(8) 0.6680(8) -0.1288(6) 0.088(5) Uani 1 1 d .
H83 H 1.2664 0.6619 -0.1551 0.105 Uiso 1 1 calc R
C50 C 1.1538(8) 0.6573(6) 0.1609(6) 0.091(5) Uani 1 1 d .
C101 C 1.1004(8) 0.2213(7) 0.2396(7) 0.095(5) Uani 1 1 d .
H101 H 1.0753 0.1923 0.2331 0.114 Uiso 1 1 calc R
F30 F 1.2625(7) 0.8969(6) -0.0754(7) 0.165(7) Uani 1 1 d .
C129 C 1.2475(8) 0.4711(9) 0.2597(7) 0.108(6) Uani 1 1 d .
H129 H 1.2732 0.4794 0.2404 0.129 Uiso 1 1 calc R
C94 C 1.0482(10) 0.3640(11) 0.2950(7) 0.119(7) Uani 1 1 d .
H94 H 1.0744 0.3464 0.3144 0.142 Uiso 1 1 calc R
C92 C 1.0247(8) 0.4132(7) 0.2290(6) 0.086(4) Uani 1 1 d .
F1 F 0.8260(8) 0.6117(9) 0.3271(5) 0.165(7) Uani 1 1 d .
C41 C 1.0178(7) 0.8583(7) 0.1080(5) 0.077(4) Uani 1 1 d .
H41 H 1.0397 0.8430 0.0876 0.093 Uiso 1 1 calc R
F4 F 0.6778(10) 0.6777(18) 0.1989(9) 0.28(2) Uani 1 1 d .
F31 F 1.3217(10) 0.8299(8) 0.0253(6) 0.194(10) Uani 1 1 d .
C114 C 1.3953(8) 0.2837(9) 0.2451(7) 0.101(6) Uani 1 1 d .
H114 H 1.4259 0.2616 0.2505 0.121 Uiso 1 1 calc R
C85 C 1.2361(7) 0.4903(8) 0.1368(6) 0.084(4) Uani 1 1 d .
F44 F 1.0664(13) 0.1588(10) 0.3066(5) 0.225(13) Uani 1 1 d U
C46 C 0.9467(9) 0.8908(9) -0.0343(6) 0.097(5) Uani 1 1 d .
F10 F 0.7859(12) 0.9329(9) 0.0772(10) 0.221(12) Uani 1 1 d U
C109 C 1.3425(8) 0.3487(12) 0.4474(8) 0.109(6) Uani 1 1 d .
H109 H 1.3435 0.3359 0.4771 0.130 Uiso 1 1 calc R
C124 C 1.2611(11) 0.4383(9) 0.2964(8) 0.115(8) Uani 1 1 d .
F14 F 1.0542(12) 0.5919(9) 0.3806(5) 0.195(10) Uani 1 1 d .
C120 C 1.4466(12) 0.5087(10) 0.2748(11) 0.129(9) Uani 1 1 d .
H120 H 1.4790 0.5025 0.2635 0.154 Uiso 1 1 calc R
C111 C 1.3432(10) 0.4234(8) 0.3968(7) 0.106(7) Uani 1 1 d .
H111 H 1.3455 0.4630 0.3914 0.128 Uiso 1 1 calc R
C22 C 0.8692(8) 0.7502(8) 0.0604(5) 0.089(5) Uani 1 1 d .
C122 C 1.3869(11) 0.5699(9) 0.3029(8) 0.109(6) Uani 1 1 d .
H122 H 1.3765 0.6068 0.3110 0.131 Uiso 1 1 calc R
C134 C 1.1538(7) 0.6587(9) -0.1999(6) 0.092(5) Uani 1 1 d .
H134 H 1.1253 0.6391 -0.1894 0.110 Uiso 1 1 calc R
C1 C 0.8608(8) 0.5136(7) 0.1892(6) 0.084(4) Uani 1 1 d .
C24 C 0.8623(11) 0.8491(8) 0.0643(8) 0.114(7) Uani 1 1 d .
H24 H 0.8793 0.8842 0.0711 0.137 Uiso 1 1 calc R
C131 C 1.2306(7) 0.7150(10) -0.2341(7) 0.102(5) Uani 1 1 d .
H131 H 1.2564 0.7357 -0.2476 0.122 Uiso 1 1 calc R
F26 F 1.0695(10) 0.8145(10) -0.2703(6) 0.194(9) Uani 1 1 d .
C56 C 1.2373(10) 0.6595(9) 0.2890(9) 0.113(7) Uani 1 1 d .
C100 C 1.1170(7) 0.2555(7) 0.2067(6) 0.087(5) Uani 1 1 d .
H100 H 1.1041 0.2483 0.1770 0.104 Uiso 1 1 calc R
C78 C 1.2863(6) 0.6306(7) -0.0949(6) 0.080(4) Uani 1 1 d .
F18 F 0.9313(10) 1.0179(8) 0.1608(6) 0.196(10) Uani 1 1 d D
C37 C 0.9700(7) 0.8487(8) 0.1690(6) 0.089(5) Uani 1 1 d .
H37 H 0.9589 0.8250 0.1916 0.106 Uiso 1 1 calc R
C128 C 1.1973(9) 0.4930(10) 0.2494(10) 0.114(8) Uani 1 1 d .
H128 H 1.1872 0.5134 0.2230 0.137 Uiso 1 1 calc R
C62 C 1.0151(8) 0.7139(9) -0.1759(6) 0.098(5) Uani 1 1 d .
H62 H 1.0143 0.6739 -0.1797 0.117 Uiso 1 1 calc R
F38 F 1.4176(7) 0.4759(12) 0.1104(8) 0.183(8) Uani 1 1 d .
C119 C 1.4154(11) 0.4626(11) 0.2800(9) 0.125(8) Uani 1 1 d .
H119 H 1.4255 0.4255 0.2720 0.150 Uiso 1 1 calc R
C106 C 1.3373(9) 0.3868(9) 0.3619(7) 0.107(7) Uani 1 1 d .
C29 C 1.0061(5) 0.6155(5) 0.2213(3) 0.087(4) Uani 1 1 d G
C30 C 1.0262(6) 0.5703(4) 0.2468(4) 0.106(6) Uani 1 1 d G
H30 H 1.0311 0.5345 0.2334 0.127 Uiso 1 1 calc R
C31 C 1.0390(6) 0.5774(5) 0.2919(3) 0.094(5) Uani 1 1 d G
H31 H 1.0527 0.5464 0.3093 0.112 Uiso 1 1 calc R
C32 C 1.0319(7) 0.6298(5) 0.3115(3) 0.119(8) Uani 1 1 d G
C33 C 1.0118(7) 0.6750(4) 0.2859(4) 0.129(8) Uani 1 1 d G
H33 H 1.0069 0.7108 0.2993 0.155 Uiso 1 1 calc R
C34 C 0.9990(6) 0.6679(4) 0.2408(4) 0.097(5) Uani 1 1 d G
H34 H 0.9853 0.6988 0.2234 0.116 Uiso 1 1 calc R
C47 C 0.9216(8) 0.8419(9) -0.0328(6) 0.097(5) Uani 1 1 d .
H47 H 0.8857 0.8404 -0.0422 0.116 Uiso 1 1 calc R
C53 C 1.2063(9) 0.6605(8) 0.2449(6) 0.097(6) Uani 1 1 d .
F19 F 0.8701(9) 0.9396(9) -0.0531(16) 0.31(2) Uani 1 1 d .
C68 C 1.1376(8) 0.8331(7) -0.0757(6) 0.088(5) Uani 1 1 d .
H68 H 1.1162 0.8658 -0.0752 0.106 Uiso 1 1 calc R
C87 C 1.3161(12) 0.4394(12) 0.1442(10) 0.133(9) Uani 1 1 d .
H87 H 1.3335 0.4038 0.1464 0.160 Uiso 1 1 calc R
F35 F 1.4285(9) 0.7698(10) -0.0611(10) 0.235(14) Uani 1 1 d .
C90 C 1.2631(9) 0.5390(9) 0.1432(9) 0.117(8) Uani 1 1 d .
H90 H 1.2459 0.5745 0.1444 0.141 Uiso 1 1 calc R
C113 C 1.3820(8) 0.3260(10) 0.2739(6) 0.104(6) Uani 1 1 d .
H113 H 1.4050 0.3326 0.2996 0.125 Uiso 1 1 calc R
C127 C 1.1646(10) 0.4820(12) 0.2809(11) 0.130(10) Uani 1 1 d .
H127 H 1.1311 0.4985 0.2766 0.156 Uiso 1 1 calc R
C76 C 1.2221(8) 0.6948(9) 0.0260(6) 0.100(5) Uani 1 1 d .
H76 H 1.1871 0.6992 0.0142 0.120 Uiso 1 1 calc R
C108 C 1.3380(9) 0.3108(10) 0.4131(9) 0.115(7) Uani 1 1 d .
H108 H 1.3381 0.2712 0.4193 0.138 Uiso 1 1 calc R
F13 F 1.0988(9) 0.6532(12) 0.3645(6) 0.188(9) Uani 1 1 d .
F41 F 0.9481(14) 0.3037(15) 0.3430(7) 0.270(19) Uani 1 1 d .
C86 C 1.2612(10) 0.4402(11) 0.1371(10) 0.129(8) Uani 1 1 d .
H86 H 1.2424 0.4057 0.1326 0.155 Uiso 1 1 calc R
C121 C 1.4334(12) 0.5632(9) 0.2851(8) 0.118(8) Uani 1 1 d .
H121 H 1.4552 0.5946 0.2802 0.142 Uiso 1 1 calc R
F20 F 0.9259(12) 0.9575(8) -0.0886(7) 0.210(12) Uani 1 1 d .
C82 C 1.3209(8) 0.7142(8) -0.1269(8) 0.101(6) Uani 1 1 d .
H82 H 1.3202 0.7398 -0.1511 0.121 Uiso 1 1 calc R
C116 C 1.3134(9) 0.3073(8) 0.2012(7) 0.105(6) Uani 1 1 d .
H116 H 1.2888 0.3003 0.1766 0.126 Uiso 1 1 calc R
C10 C 0.7504(10) 0.6528(9) 0.1426(8) 0.112(7) Uani 1 1 d .
H10 H 0.7647 0.6725 0.1682 0.134 Uiso 1 1 calc R
C107 C 1.3331(7) 0.3289(8) 0.3698(6) 0.100(6) Uani 1 1 d .
H107 H 1.3271 0.3027 0.3461 0.120 Uiso 1 1 calc R
C99 C 1.1521(8) 0.3005(8) 0.2153(6) 0.089(5) Uani 1 1 d .
C42 C 0.9478(9) 1.0002(9) 0.1229(7) 0.188(15) Uani 1 1 d DU
C93 C 1.0617(9) 0.3870(10) 0.2576(7) 0.103(6) Uani 1 1 d .
H93 H 1.0966 0.3853 0.2507 0.124 Uiso 1 1 calc R
C12 C 0.6768(10) 0.6149(11) 0.0944(9) 0.119(7) Uani 1 1 d .
H12 H 0.6405 0.6116 0.0867 0.142 Uiso 1 1 calc R
C48 C 0.9472(7) 0.7929(8) -0.0178(5) 0.086(4) Uani 1 1 d .
H48 H 0.9295 0.7577 -0.0168 0.103 Uiso 1 1 calc R
C130 C 1.2248(9) 0.6589(8) -0.2414(7) 0.100(5) Uani 1 1 d .
F12 F 0.7323(11) 0.8940(10) 0.0322(11) 0.226(12) Uani 1 1 d .
C125 C 1.2257(11) 0.4307(11) 0.3255(9) 0.121(8) Uani 1 1 d .
H125 H 1.2356 0.4114 0.3524 0.145 Uiso 1 1 calc R
F17 F 0.9887(12) 1.0312(9) 0.1136(10) 0.30(2) Uani 1 1 d DU
C60 C 1.0401(9) 0.8043(8) -0.2008(7) 0.099(5) Uani 1 1 d .
C104 C 1.1720(8) 0.3077(7) 0.2610(5) 0.086(5) Uani 1 1 d .
H104 H 1.1979 0.3355 0.2683 0.103 Uiso 1 1 calc R
C80 C 1.3535(11) 0.6863(11) -0.0549(10) 0.128(8) Uani 1 1 d .
H80 H 1.3757 0.6930 -0.0287 0.154 Uiso 1 1 calc R
C115 C 1.3590(10) 0.2757(8) 0.2062(7) 0.110(7) Uani 1 1 d .
H115 H 1.3662 0.2489 0.1843 0.131 Uiso 1 1 calc R
C89 C 1.3162(12) 0.5359(13) 0.1478(11) 0.150(11) Uani 1 1 d .
H89 H 1.3349 0.5705 0.1513 0.180 Uiso 1 1 calc R
C15 C 0.7748(4) 0.6685(6) -0.0555(3) 0.102(6) Uani 1 1 d G
C16 C 0.7402(5) 0.6281(6) -0.0427(5) 0.159(8) Uani 1 1 d GU
H16 H 0.7527 0.5934 -0.0298 0.191 Uiso 1 1 calc R
C17 C 0.6872(5) 0.6384(9) -0.0488(6) 0.163(8) Uani 1 1 d GU
H17 H 0.6635 0.6107 -0.0401 0.195 Uiso 1 1 calc R
C18 C 0.6689(4) 0.6891(9) -0.0677(4) 0.162(8) Uani 1 1 d GU
C19 C 0.7035(6) 0.7296(6) -0.0805(4) 0.142(9) Uani 1 1 d GU
H19 H 0.6910 0.7643 -0.0933 0.170 Uiso 1 1 calc R
C20 C 0.7565(5) 0.7193(6) -0.0743(5) 0.112(7) Uani 1 1 d G
H20 H 0.7801 0.7470 -0.0831 0.134 Uiso 1 1 calc R
F11 F 0.7994(18) 0.9370(14) 0.0149(13) 0.33(2) Uani 1 1 d .
C102 C 1.1230(12) 0.2315(8) 0.2840(6) 0.118(8) Uani 1 1 d U
C117 C 1.3040(9) 0.3462(9) 0.2296(8) 0.111(7) Uani 1 1 d .
H117 H 1.2729 0.3674 0.2247 0.134 Uiso 1 1 calc R
C39 C 0.9654(9) 0.9374(7) 0.1312(7) 0.102(6) Uani 1 1 d D
C13 C 0.7100(9) 0.5864(10) 0.0702(7) 0.104(6) Uani 1 1 d .
H13 H 0.6965 0.5614 0.0474 0.125 Uiso 1 1 calc R
C138 C 1.3311(10) 0.5115(11) -0.1845(10) 0.120(7) Uani 1 1 d .
H138 H 1.3294 0.5037 -0.1540 0.143 Uiso 1 1 calc R
F16 F 0.9106(13) 0.9986(8) 0.0906(9) 0.37(3) Uani 1 1 d D
C97 C 0.9741(8) 0.4124(8) 0.2398(6) 0.094(5) Uani 1 1 d .
H97 H 0.9476 0.4287 0.2200 0.112 Uiso 1 1 calc R
C137 C 1.3001(10) 0.5542(9) -0.2038(8) 0.113(7) Uani 1 1 d .
H137 H 1.2775 0.5748 -0.1869 0.135 Uiso 1 1 calc R
C11 C 0.6946(9) 0.6478(9) 0.1291(7) 0.103(6) Uani 1 1 d .
C135 C 1.1850(8) 0.6291(8) -0.2247(7) 0.098(5) Uani 1 1 d .
H135 H 1.1799 0.5897 -0.2304 0.117 Uiso 1 1 calc R
C75 C 1.2540(12) 0.7420(10) 0.0332(10) 0.128(9) Uani 1 1 d .
H75 H 1.2401 0.7785 0.0259 0.153 Uiso 1 1 calc R
C51 C 1.1314(7) 0.6377(10) 0.1969(6) 0.098(6) Uani 1 1 d .
H51 H 1.0972 0.6231 0.1932 0.117 Uiso 1 1 calc R
C147 C 1.1907(12) 0.6338(14) -0.3446(9) 0.139(9) Uani 1 1 d .
H147 H 1.1888 0.6716 -0.3341 0.167 Uiso 1 1 calc R
C25 C 0.8133(11) 0.8501(10) 0.0477(9) 0.116(7) Uani 1 1 d U
C91 C 1.4006(13) 0.483(2) 0.1525(13) 0.158(13) Uani 1 1 d .
C142 C 1.2260(11) 0.5958(10) -0.3222(9) 0.119(7) Uani 1 1 d .
C4 C 0.8205(11) 0.5766(8) 0.2549(8) 0.110(6) Uani 1 1 d U
C44 C 1.0257(8) 0.8465(8) -0.0072(6) 0.090(5) Uani 1 1 d .
H44 H 1.0622 0.8488 -0.0007 0.109 Uiso 1 1 calc R
C66 C 1.2189(10) 0.7911(9) -0.0762(9) 0.118(7) Uani 1 1 d .
H66 H 1.2555 0.7941 -0.0756 0.141 Uiso 1 1 calc R
C3 C 0.8728(11) 0.5673(9) 0.2559(7) 0.110(6) Uani 1 1 d U
H3 H 0.8948 0.5841 0.2790 0.132 Uiso 1 1 calc R
C105 C 1.1025(18) 0.1949(13) 0.3195(12) 0.156(12) Uani 1 1 d U
C136 C 1.3026(8) 0.5667(9) -0.2493(7) 0.100(5) Uani 1 1 d .
C141 C 1.3374(10) 0.5360(10) -0.2723(9) 0.118(7) Uani 1 1 d .
H141 H 1.3404 0.5443 -0.3025 0.142 Uiso 1 1 calc R
C132 C 1.1987(9) 0.7424(8) -0.2068(6) 0.098(6) Uani 1 1 d .
H132 H 1.2044 0.7816 -0.2007 0.118 Uiso 1 1 calc R
C72 C 1.2928(8) 0.6363(9) 0.0540(8) 0.106(6) Uani 1 1 d .
H72 H 1.3073 0.6003 0.0620 0.127 Uiso 1 1 calc R
C110 C 1.3457(10) 0.4045(10) 0.4384(7) 0.108(6) Uani 1 1 d .
H110 H 1.3498 0.4310 0.4620 0.129 Uiso 1 1 calc R
F45 F 1.1387(11) 0.1655(9) 0.3401(6) 0.200(11) Uani 1 1 d .
C67 C 1.1893(10) 0.8397(9) -0.0769(7) 0.107(6) Uani 1 1 d .
C151 C 1.3745(12) 0.7627(12) -0.3001(9) 0.127(8) Uani 1 1 d U
H151 H 1.3960 0.7947 -0.3034 0.153 Uiso 1 1 calc R
C74 C 1.3038(11) 0.7382(10) 0.0501(7) 0.109(7) Uani 1 1 d .
C9 C 0.7794(8) 0.6250(9) 0.1132(7) 0.102(6) Uani 1 1 d .
H9 H 0.8159 0.6290 0.1185 0.122 Uiso 1 1 calc R
F40 F 0.9648(12) 0.3823(14) 0.3740(6) 0.223(12) Uani 1 1 d U
C143 C 1.2235(12) 0.5372(11) -0.3387(9) 0.126(8) Uani 1 1 d .
H143 H 1.2469 0.5103 -0.3246 0.151 Uiso 1 1 calc R
C38 C 0.9514(10) 0.9018(9) 0.1662(7) 0.109(6) Uani 1 1 d .
H38 H 0.9293 0.9155 0.1871 0.131 Uiso 1 1 calc R
C71 C 1.2416(7) 0.6423(8) 0.0361(6) 0.086(4) Uani 1 1 d .
C81 C 1.3546(9) 0.7233(10) -0.0894(10) 0.119(7) Uani 1 1 d .
C96 C 0.9616(10) 0.3885(11) 0.2781(7) 0.112(7) Uani 1 1 d .
H96 H 0.9266 0.3885 0.2849 0.134 Uiso 1 1 calc R
C103 C 1.1549(10) 0.2763(10) 0.2934(7) 0.111(6) Uani 1 1 d U
H103 H 1.1652 0.2855 0.3234 0.133 Uiso 1 1 calc R
F34 F 1.4066(8) 0.7855(10) -0.1268(8) 0.191(9) Uani 1 1 d .
C6 C 0.8095(10) 0.5249(10) 0.1879(6) 0.102(6) Uani 1 1 d .
H6 H 0.7872 0.5116 0.1635 0.122 Uiso 1 1 calc R
C52 C 1.1572(9) 0.6387(8) 0.2379(7) 0.104(6) Uani 1 1 d .
H52 H 1.1409 0.6241 0.2622 0.124 Uiso 1 1 calc R
C5 C 0.7886(9) 0.5550(9) 0.2207(8) 0.107(6) Uani 1 1 d .
H5 H 0.7522 0.5607 0.2195 0.129 Uiso 1 1 calc R
C77 C 1.3321(14) 0.7914(12) 0.0563(9) 0.137(10) Uani 1 1 d .
C79 C 1.3207(9) 0.6386(9) -0.0567(8) 0.107(6) Uani 1 1 d .
H79 H 1.3218 0.6125 -0.0328 0.128 Uiso 1 1 calc R
C148 C 1.3132(11) 0.6736(10) -0.2917(7) 0.112(7) Uani 1 1 d .
C27 C 0.8176(7) 0.7460(8) 0.0402(7) 0.094(5) Uani 1 1 d .
H27 H 0.8019 0.7109 0.0311 0.113 Uiso 1 1 calc R
C95 C 0.9987(10) 0.3647(12) 0.3068(9) 0.124(8) Uani 1 1 d U
C49 C 0.9171(10) 0.9422(10) -0.0480(10) 0.119(8) Uani 1 1 d .
C54 C 1.2280(10) 0.6818(11) 0.2083(8) 0.116(7) Uani 1 1 d .
H54 H 1.2614 0.6988 0.2123 0.139 Uiso 1 1 calc R
C28 C 0.7835(19) 0.9030(19) 0.0410(15) 0.186(17) Uani 1 1 d U
C140 C 1.3682(11) 0.4928(10) -0.2512(8) 0.116(7) Uani 1 1 d .
H140 H 1.3919 0.4721 -0.2669 0.139 Uiso 1 1 calc R
C63 C 1.0676(12) 0.8405(10) -0.2324(10) 0.121(8) Uani 1 1 d .
C26 C 0.7914(9) 0.7989(11) 0.0349(7) 0.110(7) Uani 1 1 d .
H26 H 0.7566 0.7989 0.0217 0.132 Uiso 1 1 calc R
C65 C 1.1959(9) 0.7374(9) -0.0763(7) 0.111(6) Uani 1 1 d .
H65 H 1.2177 0.7050 -0.0764 0.133 Uiso 1 1 calc R
C55 C 1.2023(8) 0.6792(10) 0.1662(7) 0.106(6) Uani 1 1 d .
H55 H 1.2185 0.6926 0.1414 0.128 Uiso 1 1 calc R
C73 C 1.3222(11) 0.6874(11) 0.0597(8) 0.128(9) Uani 1 1 d .
H73 H 1.3574 0.6844 0.0713 0.154 Uiso 1 1 calc R
C2 C 0.8946(8) 0.5357(10) 0.2256(6) 0.098(5) Uani 1 1 d .
H2 H 0.9308 0.5282 0.2282 0.117 Uiso 1 1 calc R
C152 C 1.3804(11) 0.7393(12) -0.2628(9) 0.126(8) Uani 1 1 d .
H152 H 1.4037 0.7535 -0.2393 0.151 Uiso 1 1 calc R
C84 C 1.3902(12) 0.7715(13) -0.0862(12) 0.140(10) Uani 1 1 d .
C126 C 1.1749(11) 0.4502(12) 0.3172(11) 0.135(9) Uani 1 1 d .
H126 H 1.1491 0.4414 0.3363 0.161 Uiso 1 1 calc R
C14 C 0.6575(14) 0.6794(14) 0.1555(15) 0.158(14) Uani 1 1 d .
C149 C 1.3095(12) 0.7041(10) -0.3305(7) 0.117(7) Uani 1 1 d .
H149 H 1.2842 0.6941 -0.3539 0.140 Uiso 1 1 calc R
C153 C 1.3495(8) 0.6899(10) -0.2583(9) 0.116(7) Uani 1 1 d .
H153 H 1.3541 0.6681 -0.2320 0.139 Uiso 1 1 calc R
C7 C 0.7976(11) 0.6135(11) 0.2879(8) 0.111(6) Uani 1 1 d .
C150 C 1.3428(14) 0.7494(14) -0.3356(7) 0.143(10) Uani 1 1 d U
H150 H 1.3429 0.7696 -0.3627 0.172 Uiso 1 1 calc R
C139 C 1.3631(11) 0.4809(12) -0.2063(9) 0.124(8) Uani 1 1 d .
H139 H 1.3826 0.4511 -0.1917 0.149 Uiso 1 1 calc R
C144 C 1.1907(16) 0.5193(19) -0.3719(11) 0.165(13) Uani 1 1 d .
H144 H 1.1893 0.4806 -0.3805 0.198 Uiso 1 1 calc R
F7 F 0.5996(9) 0.7494(16) -0.0667(10) 0.232(15) Uani 1 1 d U
C70 C 1.2124(10) 0.8947(10) -0.0766(10) 0.120(8) Uani 1 1 d .
F8 F 0.5867(8) 0.6658(14) -0.0483(7) 0.224(13) Uani 1 1 d .
C98 C 0.9817(14) 0.335(2) 0.3474(13) 0.167(12) Uani 1 1 d U
F9 F 0.5943(7) 0.682(2) -0.1141(7) 0.29(2) Uani 1 1 d .
C21 C 0.6122(13) 0.699(2) -0.0733(9) 0.177(14) Uani 1 1 d U
C145 C 1.1593(15) 0.5585(17) -0.3931(10) 0.160(13) Uani 1 1 d .
H145 H 1.1359 0.5466 -0.4172 0.192 Uiso 1 1 calc R
C146 C 1.1597(13) 0.6182(17) -0.3804(11) 0.164(13) Uani 1 1 d .
H146 H 1.1387 0.6452 -0.3969 0.197 Uiso 1 1 calc R
C35 C 1.046(2) 0.6346(18) 0.3583(9) 0.174(17) Uani 1 1 d .

loop_
_atom_site_aniso_label
_atom_site_aniso_U_11
_atom_site_aniso_U_22
_atom_site_aniso_U_33
_atom_site_aniso_U_23
_atom_site_aniso_U_13
_atom_site_aniso_U_12
Au1 0.0761(4) 0.0502(3) 0.0653(3) 0.0004(2) -0.0008(2) 0.0010(2)
Au2 0.0759(3) 0.0498(3) 0.0655(3) 0.0010(2) -0.0007(2) 0.0007(2)
Au3 0.0755(4) 0.0507(3) 0.0644(3) 0.0011(2) -0.0007(3) 0.0007(2)
Au4 0.0764(4) 0.0498(3) 0.0658(3) 0.0009(2) -0.0001(2) 0.0007(2)
Au5 0.0742(3) 0.0502(3) 0.0664(3) 0.0006(2) 0.0001(2) 0.0005(2)
Au6 0.0754(4) 0.0507(3) 0.0654(3) 0.0009(2) -0.0006(2) 0.0005(2)
Cu14 0.0800(12) 0.0520(10) 0.0711(11) -0.0019(9) -0.0012(9) 0.0019(9)
Cu3 0.0818(13) 0.0524(10) 0.0692(11) 0.0013(8) -0.0006(9) 0.0018(9)
Cu8 0.0811(13) 0.0541(10) 0.0737(12) 0.0031(9) 0.0002(9) 0.0005(9)
Cu15 0.0820(13) 0.0610(11) 0.0783(12) -0.0022(10) -0.0038(10) 0.0028(10)
Cu5 0.0770(12) 0.0590(11) 0.0757(12) -0.0002(9) 0.0040(9) -0.0035(9)
Cu2 0.0779(12) 0.0552(10) 0.0715(11) -0.0018(9) -0.0031(9) 0.0035(9)
Cu7 0.0784(13) 0.0560(11) 0.0696(11) 0.0003(8) 0.0018(9) -0.0004(9)
Cu6 0.0761(12) 0.0541(10) 0.0696(11) 0.0019(9) 0.0006(9) 0.0025(9)
Cu1 0.0793(13) 0.0595(11) 0.0759(12) 0.0019(9) 0.0024(10) 0.0037(9)
Cu13 0.0882(14) 0.0582(11) 0.0835(13) -0.0032(10) 0.0056(11) 0.0000(10)
Cu9 0.0775(12) 0.0590(11) 0.0735(12) 0.0035(9) -0.0033(9) 0.0011(9)
Cu4 0.0802(12) 0.0524(10) 0.0704(11) 0.0039(9) 0.0011(9) 0.0012(9)
Cu16 0.0865(13) 0.0548(11) 0.0820(13) -0.0025(10) -0.0044(10) 0.0028(10)
Cu11 0.0814(13) 0.0647(12) 0.0757(12) 0.0023(10) 0.0018(10) 0.0022(10)
Cu10 0.0830(13) 0.0667(12) 0.0757(12) 0.0035(10) 0.0006(10) -0.0008(10)
Cu12 0.0860(14) 0.0644(12) 0.0842(13) -0.0063(10) 0.0054(10) -0.0006(10)
S13 0.092(2) 0.0600(19) 0.075(2) 0.0073(15) -0.0084(18) -0.0063(16)
S4 0.088(2) 0.0610(19) 0.074(2) -0.0094(16) -0.0050(16) -0.0026(16)
S10 0.086(2) 0.0550(18) 0.087(2) 0.0042(16) 0.0034(18) 0.0010(16)
S6 0.092(2) 0.0566(18) 0.077(2) -0.0051(16) -0.0047(17) -0.0010(16)
S9 0.086(2) 0.0595(18) 0.075(2) 0.0064(16) -0.0049(16) -0.0022(16)
S8 0.077(2) 0.0540(17) 0.080(2) -0.0035(15) -0.0025(16) 0.0017(15)
S2 0.084(2) 0.0575(18) 0.079(2) 0.0043(16) 0.0110(17) 0.0013(16)
S7 0.094(2) 0.0578(18) 0.0718(19) 0.0000(15) 0.0020(17) -0.0013(17)
S14 0.090(2) 0.065(2) 0.078(2) 0.0028(17) -0.0050(17) 0.0130(17)
S15 0.088(2) 0.067(2) 0.083(2) 0.0039(18) -0.0107(18) 0.0112(18)
S1 0.086(2) 0.065(2) 0.075(2) -0.0034(17) 0.0031(16) -0.0052(17)
S12 0.083(2) 0.072(2) 0.093(3) 0.0011(19) 0.0094(19) 0.0007(18)
S3 0.092(2) 0.0640(19) 0.0698(19) 0.0036(16) -0.0014(16) 0.0111(17)
S5 0.089(2) 0.0580(18) 0.081(2) 0.0001(16) 0.0057(17) -0.0010(16)
S11 0.085(2) 0.077(2) 0.079(2) -0.0022(18) 0.0017(17) -0.0069(18)
P1 0.101(3) 0.071(2) 0.107(3) 0.006(2) -0.020(2) 0.001(2)
P2 0.128(4) 0.086(3) 0.102(3) 0.004(3) 0.018(3) 0.012(3)
F15 0.138(11) 0.179(15) 0.096(8) -0.036(9) -0.006(7) 0.005(10)
C69 0.078(8) 0.043(6) 0.085(9) -0.005(6) 0.009(7) -0.004(6)
F39 0.113(10) 0.133(12) 0.202(16) 0.011(11) -0.020(10) 0.022(9)
F21 0.27(3) 0.082(10) 0.26(3) -0.009(12) -0.03(2) 0.067(14)
F25 0.136(10) 0.112(10) 0.167(12) 0.055(9) 0.027(9) 0.002(8)
F3 0.160(14) 0.134(12) 0.167(13) -0.046(10) 0.065(11) -0.010(10)
F24 0.195(15) 0.104(9) 0.142(11) -0.019(8) -0.075(11) 0.035(10)
F42 0.201(19) 0.25(2) 0.121(11) 0.067(13) 0.049(12) 0.060(18)
F37 0.099(10) 0.187(19) 0.26(2) 0.037(17) -0.041(12) -0.015(12)
F23 0.143(11) 0.172(15) 0.096(8) -0.002(8) -0.022(8) -0.007(10)
C57 0.101(11) 0.062(9) 0.089(10) -0.003(8) 0.021(8) -0.005(8)
F2 0.25(2) 0.097(10) 0.197(16) -0.011(10) 0.097(15) 0.022(12)
C40 0.126(14) 0.051(8) 0.091(10) 0.007(7) 0.018(10) -0.007(8)
C123 0.125(16) 0.079(12) 0.121(15) 0.040(12) -0.022(12) 0.002(11)
F22 0.155(12) 0.145(12) 0.142(11) 0.004(9) -0.062(10) -0.043(10)
C36 0.076(9) 0.063(8) 0.082(9) -0.007(7) 0.005(7) -0.011(7)
F43 0.208(17) 0.124(11) 0.135(11) 0.028(9) 0.040(11) 0.001(12)
C23 0.132(16) 0.041(7) 0.130(15) -0.011(9) -0.007(12) 0.010(9)
C43 0.090(11) 0.067(9) 0.082(10) -0.002(7) -0.003(8) 0.004(7)
F6 0.130(11) 0.143(12) 0.134(10) -0.014(9) 0.036(8) 0.010(9)
F33 0.24(2) 0.129(12) 0.135(11) -0.015(10) -0.009(12) -0.085(13)
C8 0.079(10) 0.090(11) 0.086(10) -0.006(9) 0.011(8) 0.009(8)
C64 0.082(10) 0.096(12) 0.077(9) 0.011(8) 0.023(7) 0.003(9)
C112 0.095(12) 0.070(10) 0.121(14) 0.022(10) -0.010(10) 0.000(9)
F36 0.147(13) 0.108(11) 0.242(19) -0.007(12) 0.007(13) -0.029(10)
F29 0.212(18) 0.113(11) 0.200(16) -0.054(12) 0.082(14) -0.069(12)
C133 0.089(12) 0.113(16) 0.104(13) -0.004(12) 0.002(10) -0.001(11)
C59 0.120(15) 0.072(11) 0.116(14) 0.037(11) -0.008(12) 0.002(10)
C88 0.121(18) 0.112(17) 0.14(2) 0.034(16) -0.034(15) 0.003(15)
C118 0.103(15) 0.114(16) 0.095(12) 0.009(11) -0.026(11) 0.013(12)
C61 0.100(12) 0.089(12) 0.101(12) 0.018(10) 0.007(10) 0.001(10)
F32 0.177(18) 0.174(18) 0.23(2) 0.007(16) -0.008(16) -0.089(16)
C45 0.126(16) 0.055(8) 0.103(12) -0.005(8) 0.015(10) -0.001(9)
F28 0.174(15) 0.084(8) 0.210(16) 0.028(10) 0.016(12) -0.028(9)
F27 0.144(14) 0.177(18) 0.24(2) 0.105(16) 0.038(14) -0.015(13)
C58 0.084(10) 0.065(9) 0.101(11) -0.015(8) 0.000(8) 0.015(8)
F5 0.25(3) 0.101(13) 0.45(5) -0.032(18) 0.22(3) 0.016(14)
C83 0.103(12) 0.084(11) 0.077(9) 0.002(8) 0.014(8) 0.006(9)
C50 0.120(14) 0.047(7) 0.100(12) -0.008(8) -0.016(10) 0.011(8)
C101 0.108(13) 0.054(8) 0.120(14) 0.013(9) -0.005(10) -0.013(8)
F30 0.137(13) 0.097(9) 0.26(2) -0.010(11) 0.040(13) -0.043(9)
C129 0.133(17) 0.081(12) 0.103(13) -0.020(11) -0.017(12) 0.018(12)
C94 0.129(18) 0.123(18) 0.106(14) 0.036(13) 0.020(13) 0.030(14)
C92 0.099(12) 0.066(9) 0.092(11) -0.011(8) 0.010(9) 0.005(8)
F1 0.172(15) 0.207(19) 0.117(10) -0.047(11) 0.022(10) 0.051(14)
C41 0.095(10) 0.063(8) 0.074(8) 0.010(7) 0.002(7) -0.005(7)
F4 0.181(19) 0.44(6) 0.22(2) -0.22(3) 0.045(18) -0.01(3)
F31 0.28(2) 0.142(13) 0.150(12) 0.022(11) -0.041(14) -0.127(16)
C114 0.088(11) 0.092(13) 0.121(15) 0.005(12) -0.005(10) 0.006(10)
C85 0.078(10) 0.099(12) 0.073(9) 0.009(8) 0.003(7) -0.003(9)
F44 0.38(4) 0.191(19) 0.108(10) 0.036(11) 0.025(15) -0.13(2)
C46 0.121(16) 0.079(12) 0.089(11) 0.011(9) 0.011(10) 0.004(11)
F10 0.26(3) 0.130(15) 0.28(3) 0.004(16) 0.05(2) 0.104(18)
C109 0.081(11) 0.14(2) 0.104(13) -0.001(14) -0.010(9) 0.001(12)
C124 0.133(18) 0.089(13) 0.112(15) -0.035(12) -0.041(15) 0.021(13)
F14 0.33(3) 0.137(14) 0.111(10) 0.009(10) -0.022(14) 0.005(18)
C120 0.126(19) 0.095(16) 0.16(2) -0.021(15) 0.021(17) -0.011(13)
C111 0.140(17) 0.066(10) 0.106(13) 0.010(10) -0.021(12) -0.028(11)
C22 0.114(13) 0.096(12) 0.060(8) -0.003(8) 0.018(8) 0.033(10)
C122 0.134(19) 0.066(11) 0.125(16) -0.006(11) -0.001(14) 0.001(11)
C134 0.085(11) 0.105(14) 0.088(10) 0.013(10) 0.013(8) 0.005(10)
C1 0.104(13) 0.059(8) 0.088(10) 0.005(8) 0.015(9) -0.009(8)
C24 0.15(2) 0.059(10) 0.137(17) -0.015(11) 0.024(15) 0.019(11)
C131 0.100(13) 0.097(14) 0.109(13) -0.003(11) 0.012(10) -0.003(11)
F26 0.27(3) 0.179(18) 0.153(14) 0.006(13) 0.114(16) -0.040(17)
C56 0.121(16) 0.077(12) 0.132(18) -0.002(12) -0.042(15) 0.002(11)
C100 0.095(11) 0.070(9) 0.093(10) 0.020(8) -0.010(8) 0.022(8)
C78 0.064(8) 0.080(10) 0.100(11) 0.024(8) 0.033(8) 0.002(7)
F18 0.30(3) 0.118(11) 0.170(15) -0.004(11) 0.037(17) 0.086(16)
C37 0.094(11) 0.086(11) 0.086(10) -0.006(9) 0.006(8) 0.006(9)
C128 0.088(13) 0.115(17) 0.135(18) -0.039(13) -0.018(13) 0.028(12)
C62 0.118(14) 0.087(12) 0.088(11) 0.020(10) 0.008(10) 0.031(11)
F38 0.112(11) 0.25(2) 0.188(18) 0.030(17) 0.004(12) -0.020(14)
C119 0.13(2) 0.099(16) 0.142(19) -0.009(14) -0.021(16) -0.015(14)
C106 0.119(15) 0.093(13) 0.099(12) 0.025(11) -0.033(11) -0.029(11)
C29 0.081(10) 0.085(11) 0.090(10) -0.004(9) -0.010(8) 0.001(8)
C30 0.149(19) 0.081(12) 0.085(11) -0.012(9) 0.002(11) 0.018(12)
C31 0.114(14) 0.085(11) 0.081(10) 0.001(9) 0.004(9) 0.009(10)
C32 0.18(2) 0.078(12) 0.093(13) -0.018(10) -0.023(14) 0.005(13)
C33 0.18(3) 0.113(17) 0.091(13) -0.014(13) 0.013(14) 0.000(18)
C34 0.104(13) 0.084(12) 0.104(13) 0.012(10) 0.021(10) 0.005(10)
C47 0.091(11) 0.111(15) 0.085(10) 0.023(10) -0.008(8) 0.013(10)
C53 0.122(15) 0.082(11) 0.083(11) 0.000(9) -0.015(10) 0.017(11)
F19 0.139(17) 0.124(15) 0.67(7) 0.18(3) 0.04(3) 0.038(12)
C68 0.098(12) 0.064(9) 0.105(12) 0.010(8) 0.030(9) -0.004(8)
C87 0.13(2) 0.100(17) 0.17(2) 0.025(16) 0.013(17) 0.016(15)
F35 0.180(19) 0.166(18) 0.34(3) 0.065(19) -0.10(2) -0.078(16)
C90 0.098(14) 0.076(11) 0.17(2) 0.002(12) -0.042(14) -0.008(10)
C113 0.100(13) 0.099(14) 0.110(13) 0.006(12) -0.004(10) -0.009(11)
C127 0.101(16) 0.117(18) 0.16(2) -0.064(18) -0.028(17) 0.037(14)
C76 0.081(11) 0.089(12) 0.132(15) -0.011(11) 0.029(10) -0.003(9)
C108 0.105(14) 0.093(14) 0.145(19) 0.027(14) -0.001(13) 0.009(11)
F13 0.184(18) 0.26(3) 0.111(10) -0.028(13) -0.024(11) 0.061(18)
F41 0.31(3) 0.36(4) 0.140(15) 0.11(2) -0.002(18) -0.17(3)
C86 0.103(16) 0.097(16) 0.18(2) 0.002(15) -0.013(15) -0.008(12)
C121 0.15(2) 0.064(11) 0.135(18) -0.001(11) -0.025(16) -0.017(12)
F20 0.34(3) 0.123(13) 0.158(14) 0.044(12) -0.032(17) 0.093(17)
C82 0.098(12) 0.073(10) 0.129(15) 0.020(10) 0.005(11) -0.015(9)
C116 0.124(15) 0.065(10) 0.116(14) -0.010(10) -0.038(12) 0.022(10)
C10 0.15(2) 0.084(12) 0.112(14) -0.013(11) 0.048(14) -0.018(12)
C107 0.088(11) 0.076(11) 0.132(16) -0.020(11) -0.001(10) -0.003(9)
C99 0.100(12) 0.076(10) 0.088(10) -0.006(8) -0.002(8) 0.021(9)
C42 0.14(2) 0.19(3) 0.24(4) -0.05(3) 0.06(3) 0.095(19)
C93 0.101(13) 0.106(14) 0.104(13) 0.001(11) 0.019(10) 0.008(11)
C12 0.101(14) 0.102(15) 0.152(19) -0.011(15) 0.009(13) -0.001(12)
C48 0.085(10) 0.086(11) 0.088(10) 0.014(9) 0.022(8) 0.002(8)
C130 0.119(15) 0.074(11) 0.107(13) 0.015(10) 0.016(11) -0.003(10)
F12 0.19(2) 0.152(17) 0.34(3) -0.01(2) 0.00(2) 0.096(17)
C125 0.130(19) 0.107(16) 0.117(16) -0.044(14) -0.032(15) 0.004(14)
F17 0.51(6) 0.094(12) 0.35(4) 0.027(17) 0.28(4) -0.01(2)
C60 0.118(14) 0.070(10) 0.113(14) 0.019(10) 0.028(11) 0.006(10)
C104 0.108(12) 0.068(9) 0.076(9) 0.003(8) -0.016(8) 0.014(8)
C80 0.125(18) 0.100(16) 0.15(2) 0.006(15) -0.018(15) -0.031(14)
C115 0.150(19) 0.062(10) 0.112(14) -0.029(10) -0.013(13) -0.001(11)
C89 0.13(2) 0.12(2) 0.19(3) -0.01(2) -0.05(2) 0.000(17)
C15 0.065(9) 0.144(18) 0.095(11) 0.030(12) 0.002(8) 0.015(10)
C16 0.085(9) 0.26(2) 0.134(12) 0.081(14) 0.017(9) 0.009(12)
C17 0.092(9) 0.26(2) 0.136(12) 0.079(14) 0.017(9) 0.014(12)
C18 0.091(9) 0.26(2) 0.134(12) 0.076(14) 0.012(9) 0.018(11)
C19 0.102(16) 0.19(3) 0.129(18) -0.005(17) -0.030(13) 0.014(14)
C20 0.115(16) 0.110(16) 0.105(13) 0.006(12) -0.017(11) 0.015(12)
F11 0.41(5) 0.24(3) 0.37(4) 0.18(3) 0.16(4) 0.20(3)
C102 0.21(3) 0.067(10) 0.075(10) 0.011(9) 0.005(13) 0.017(12)
C117 0.112(14) 0.072(11) 0.141(17) 0.001(12) -0.037(13) 0.006(10)
C39 0.126(16) 0.069(10) 0.114(14) -0.003(10) 0.019(12) 0.007(10)
C13 0.125(17) 0.098(14) 0.092(12) -0.009(10) 0.021(11) 0.023(12)
C138 0.102(15) 0.119(17) 0.138(19) 0.019(15) 0.014(14) 0.016(13)
F16 0.44(6) 0.125(17) 0.48(6) -0.08(2) -0.29(5) 0.14(3)
C97 0.114(14) 0.088(12) 0.075(10) 0.002(8) -0.012(9) 0.009(10)
C137 0.132(17) 0.089(13) 0.120(16) -0.016(12) 0.030(13) 0.014(12)
C11 0.110(15) 0.085(12) 0.120(14) -0.021(11) 0.047(12) 0.001(11)
C135 0.114(14) 0.062(9) 0.112(13) 0.004(9) -0.010(11) 0.016(9)
C75 0.16(2) 0.071(12) 0.16(2) -0.010(13) 0.053(19) -0.021(13)
C51 0.078(10) 0.126(16) 0.089(11) -0.025(11) 0.005(9) 0.002(10)
C147 0.15(2) 0.14(2) 0.124(18) -0.016(17) -0.013(16) 0.027(19)
C25 0.125(18) 0.080(13) 0.145(18) 0.024(13) 0.024(14) 0.028(12)
C91 0.11(2) 0.20(4) 0.16(3) 0.05(3) -0.022(19) -0.04(2)
C142 0.137(19) 0.087(13) 0.136(18) -0.003(13) 0.027(15) 0.021(13)
C4 0.147(14) 0.064(10) 0.121(15) 0.000(10) 0.029(14) 0.013(11)
C44 0.102(12) 0.083(11) 0.088(10) -0.015(9) 0.018(9) -0.001(9)
C66 0.110(15) 0.079(12) 0.17(2) -0.032(13) 0.045(14) -0.015(11)
C3 0.139(13) 0.090(13) 0.101(13) -0.016(11) 0.013(13) -0.021(12)
C105 0.23(4) 0.094(17) 0.15(2) 0.020(18) 0.06(2) -0.019(18)
C136 0.101(13) 0.096(13) 0.106(13) 0.007(11) 0.026(10) -0.010(10)
C141 0.130(18) 0.098(15) 0.135(17) 0.004(13) 0.055(14) 0.014(13)
C132 0.139(17) 0.074(10) 0.082(10) 0.009(9) 0.013(11) -0.012(11)
C72 0.097(13) 0.087(12) 0.130(15) 0.000(11) -0.006(11) -0.020(10)
C110 0.128(16) 0.088(13) 0.102(13) -0.004(11) -0.015(11) -0.024(12)
F45 0.32(3) 0.142(14) 0.148(14) 0.068(12) 0.050(16) 0.063(18)
C67 0.140(19) 0.081(12) 0.101(13) 0.005(10) 0.018(12) -0.018(12)
C151 0.14(2) 0.120(19) 0.124(17) 0.017(15) 0.044(13) 0.040(16)
C74 0.132(18) 0.098(15) 0.095(12) -0.012(11) 0.009(11) -0.041(13)
C9 0.086(11) 0.101(13) 0.116(14) -0.013(11) 0.000(10) -0.027(10)
F40 0.26(3) 0.29(3) 0.134(13) 0.056(16) 0.072(16) 0.05(3)
C143 0.16(2) 0.105(17) 0.118(17) -0.024(14) 0.029(16) 0.001(15)
C38 0.134(17) 0.085(13) 0.109(14) 0.008(11) 0.017(12) 0.018(12)
C71 0.078(10) 0.091(12) 0.089(10) 0.002(9) 0.006(8) -0.010(8)
C81 0.101(14) 0.089(14) 0.16(2) -0.009(15) 0.002(14) -0.011(11)
C96 0.113(15) 0.127(18) 0.097(13) 0.035(12) 0.021(11) 0.002(13)
C103 0.141(18) 0.105(14) 0.083(11) -0.015(11) -0.009(11) 0.010(12)
F34 0.162(16) 0.176(18) 0.23(2) 0.043(16) 0.006(14) -0.078(14)
C6 0.124(17) 0.101(14) 0.080(11) -0.003(10) 0.011(10) 0.002(12)
C52 0.117(15) 0.074(11) 0.116(14) -0.002(10) -0.008(11) -0.029(10)
C5 0.096(13) 0.093(13) 0.135(17) -0.022(12) 0.025(12) 0.004(10)
C77 0.18(3) 0.108(18) 0.121(18) 0.002(15) -0.024(17) -0.063(18)
C79 0.109(14) 0.083(12) 0.129(16) 0.015(11) 0.010(12) -0.007(11)
C148 0.16(2) 0.086(13) 0.099(13) 0.014(11) 0.030(14) 0.032(13)
C27 0.085(11) 0.080(11) 0.114(13) -0.007(10) -0.004(9) 0.004(9)
C95 0.116(17) 0.121(18) 0.142(18) 0.029(15) 0.052(15) 0.024(14)
C49 0.109(16) 0.083(15) 0.16(2) 0.043(15) 0.013(14) 0.033(12)
C54 0.111(15) 0.108(16) 0.121(16) -0.005(13) -0.028(13) 0.006(12)
C28 0.21(4) 0.17(3) 0.19(3) 0.04(2) 0.10(3) 0.12(3)
C140 0.132(19) 0.112(17) 0.111(16) 0.006(12) 0.042(14) 0.021(14)
C63 0.13(2) 0.083(13) 0.15(2) 0.023(14) 0.041(16) 0.021(13)
C26 0.099(13) 0.121(17) 0.107(14) -0.015(12) -0.002(10) 0.032(13)
C65 0.103(14) 0.075(11) 0.156(19) -0.021(12) 0.014(13) -0.005(10)
C55 0.098(13) 0.119(16) 0.102(13) 0.002(11) 0.008(10) -0.026(12)
C73 0.14(2) 0.098(16) 0.136(18) 0.025(14) -0.040(15) -0.037(14)
C2 0.081(10) 0.125(16) 0.086(11) -0.010(11) 0.002(8) -0.001(10)
C152 0.123(17) 0.126(19) 0.129(18) 0.045(16) 0.017(14) 0.002(15)
C84 0.121(19) 0.113(19) 0.18(3) 0.030(19) -0.029(19) 0.009(16)
C126 0.124(19) 0.110(17) 0.16(2) -0.012(17) -0.015(17) 0.038(15)
C14 0.14(2) 0.11(2) 0.24(4) -0.07(2) 0.10(3) -0.022(18)
C149 0.16(2) 0.094(14) 0.095(13) 0.023(11) 0.024(13) 0.019(15)
C153 0.098(14) 0.109(16) 0.15(2) 0.038(15) 0.052(14) 0.008(12)
C7 0.124(18) 0.103(16) 0.111(16) -0.019(12) 0.030(13) 0.009(13)
C150 0.17(3) 0.15(3) 0.118(17) 0.028(17) 0.057(14) 0.03(2)
C139 0.120(17) 0.106(16) 0.15(2) 0.037(15) 0.018(15) 0.017(14)
C144 0.17(3) 0.19(3) 0.13(2) -0.05(2) 0.00(2) 0.03(3)
F7 0.132(15) 0.33(4) 0.24(3) 0.07(2) 0.045(15) 0.11(2)
C70 0.120(18) 0.087(14) 0.16(2) -0.018(16) 0.062(16) -0.030(13)
F8 0.131(13) 0.38(4) 0.165(15) 0.09(2) 0.034(12) 0.034(19)
C98 0.12(2) 0.23(4) 0.15(3) 0.077(19) 0.029(18) 0.05(3)
F9 0.104(11) 0.62(7) 0.142(15) 0.07(2) 0.005(10) 0.06(2)
C21 0.12(2) 0.32(4) 0.093(16) 0.06(2) 0.014(15) 0.06(3)
C145 0.17(3) 0.18(3) 0.13(2) -0.05(2) 0.000(19) 0.04(3)
C146 0.14(2) 0.19(3) 0.16(3) -0.04(2) -0.01(2) 0.05(2)
C35 0.24(4) 0.17(3) 0.096(17) -0.02(2) -0.04(2) 0.10(3)

loop_
_atom_type_symbol
_atom_type_description
_atom_type_scat_dispersion_real
_atom_type_scat_dispersion_imag
_atom_type_scat_source
C C 0.0181 0.0091 'International Tables Vol C Tables 4.2.6.8 and 6.1.1.4'
H H 0.0000 0.0000 'International Tables Vol C Tables 4.2.6.8 and 6.1.1.4'
F F 0.0727 0.0534 'International Tables Vol C Tables 4.2.6.8 and 6.1.1.4'
P P 0.2955 0.4335 'International Tables Vol C Tables 4.2.6.8 and 6.1.1.4'
S S 0.3331 0.5567 'International Tables Vol C Tables 4.2.6.8 and 6.1.1.4'
Cu Cu -1.9646 0.5888 'International Tables Vol C Tables 4.2.6.8 and 6.1.1.4'
Au Au -4.4197 7.2980 'International Tables Vol C Tables 4.2.6.8 and 6.1.1.4'

loop_
_geom_angle_atom_site_label_1
_geom_angle_atom_site_label_2
_geom_angle_atom_site_label_3
_geom_angle
_geom_angle_site_symmetry_1
_geom_angle_site_symmetry_3
Cu1 Au1 Cu3 131.60(7) . .
Cu1 Au1 Cu14 134.24(7) . .
Cu3 Au1 Cu14 68.55(6) . .
Cu1 Au1 Cu2 67.30(7) . .
Cu3 Au1 Cu2 69.09(6) . .
Cu14 Au1 Cu2 132.40(6) . .
Cu1 Au1 Cu7 70.20(7) . .
Cu3 Au1 Cu7 132.27(6) . .
Cu14 Au1 Cu7 69.33(6) . .
Cu2 Au1 Cu7 131.85(7) . .
Cu1 Au1 Au4 59.48(5) . .
Cu3 Au1 Au4 163.58(5) . .
Cu14 Au1 Au4 113.80(5) . .
Cu2 Au1 Au4 113.02(5) . .
Cu7 Au1 Au4 59.50(4) . .
Cu1 Au1 Au3 114.47(5) . .
Cu3 Au1 Au3 113.21(5) . .
Cu14 Au1 Au3 58.47(5) . .
Cu2 Au1 Au3 164.55(5) . .
Cu7 Au1 Au3 58.92(5) . .
Au4 Au1 Au3 60.22(2) . .
Cu1 Au1 Au6 112.13(5) . .
Cu3 Au1 Au6 58.53(5) . .
Cu14 Au1 Au6 112.63(5) . .
Cu2 Au1 Au6 59.12(5) . .
Cu7 Au1 Au6 164.51(5) . .
Au4 Au1 Au6 107.63(2) . .
Au3 Au1 Au6 108.13(3) . .
Cu1 Au1 Au2 163.91(5) . .
Cu3 Au1 Au2 58.43(5) . .
Cu14 Au1 Au2 58.17(5) . .
Cu2 Au1 Au2 113.47(5) . .
Cu7 Au1 Au2 113.69(5) . .
Au4 Au1 Au2 108.00(3) . .
Au3 Au1 Au2 60.24(2) . .
Au6 Au1 Au2 59.78(2) . .
Cu1 Au1 Au5 58.54(5) . .
Cu3 Au1 Au5 112.64(5) . .
Cu14 Au1 Au5 163.17(5) . .
Cu2 Au1 Au5 58.71(5) . .
Cu7 Au1 Au5 114.23(5) . .
Au4 Au1 Au5 60.090(19) . .
Au3 Au1 Au5 108.17(3) . .
Au6 Au1 Au5 59.33(2) . .
Au2 Au1 Au5 107.26(3) . .
Cu5 Au2 Cu3 132.37(7) . .
Cu5 Au2 Cu14 130.33(7) . .
Cu3 Au2 Cu14 69.05(6) . .
Cu5 Au2 Cu4 69.47(7) . .
Cu3 Au2 Cu4 68.84(7) . .
Cu14 Au2 Cu4 132.04(7) . .
Cu5 Au2 Cu6 68.34(7) . .
Cu3 Au2 Cu6 131.27(6) . .
Cu14 Au2 Cu6 67.52(7) . .
Cu4 Au2 Cu6 132.23(7) . .
Cu5 Au2 Au5 59.40(5) . 3_765
Cu3 Au2 Au5 164.06(5) . 3_765
Cu14 Au2 Au5 113.05(5) . 3_765
Cu4 Au2 Au5 113.81(5) . 3_765
Cu6 Au2 Au5 59.71(5) . 3_765
Cu5 Au2 Au6 114.85(5) . .
Cu3 Au2 Au6 58.63(5) . .
Cu14 Au2 Au6 113.75(5) . .
Cu4 Au2 Au6 59.11(5) . .
Cu6 Au2 Au6 164.96(5) . .
Au5 Au2 Au6 108.25(2) 3_765 .
Cu5 Au2 Au4 60.13(5) . 3_765
Cu3 Au2 Au4 113.34(5) . 3_765
Cu14 Au2 Au4 164.86(5) . 3_765
Cu4 Au2 Au4 58.91(5) . 3_765
Cu6 Au2 Au4 114.42(5) . 3_765
Au5 Au2 Au4 60.34(2) 3_765 3_765
Au6 Au2 Au4 60.21(2) . 3_765
Cu5 Au2 Au1 165.51(5) . .
Cu3 Au2 Au1 58.53(5) . .
Cu14 Au2 Au1 59.24(5) . .
Cu4 Au2 Au1 113.48(5) . .
Cu6 Au2 Au1 113.04(5) . .
Au5 Au2 Au1 108.03(3) 3_765 .
Au6 Au2 Au1 59.95(2) . .
Au4 Au2 Au1 108.34(3) 3_765 .
Cu5 Au2 Au3 113.69(5) . .
Cu3 Au2 Au3 112.70(5) . .
Cu14 Au2 Au3 58.57(5) . .
Cu4 Au2 Au3 164.56(5) . .
Cu6 Au2 Au3 59.29(5) . .
Au5 Au2 Au3 60.32(2) 3_765 .
Au6 Au2 Au3 107.72(3) . .
Au4 Au2 Au3 108.56(2) 3_765 .
Au1 Au2 Au3 59.57(2) . .
Cu14 Au3 Cu8 134.21(7) . .
Cu14 Au3 Cu7 69.99(6) . .
Cu8 Au3 Cu7 68.96(7) . .
Cu14 Au3 Cu9 131.70(7) . .
Cu8 Au3 Cu9 69.67(7) . .
Cu7 Au3 Cu9 132.76(7) . .
Cu14 Au3 Cu6 67.20(7) . .
Cu8 Au3 Cu6 133.33(7) . .
Cu7 Au3 Cu6 131.43(7) . .
Cu9 Au3 Cu6 68.99(7) . .
Cu14 Au3 Au1 59.43(5) . .
Cu8 Au3 Au1 112.88(5) . .
Cu7 Au3 Au1 59.55(5) . .
Cu9 Au3 Au1 163.16(5) . .
Cu6 Au3 Au1 113.01(5) . .
Cu14 Au3 Au4 114.22(5) . .
Cu8 Au3 Au4 58.22(5) . .
Cu7 Au3 Au4 59.53(5) . .
Cu9 Au3 Au4 113.56(5) . .
Cu6 Au3 Au4 163.97(5) . .
Au1 Au3 Au4 59.71(2) . .
Cu14 Au3 Au6 163.15(5) . 3_765
Cu8 Au3 Au6 58.67(5) . 3_765
Cu7 Au3 Au6 114.23(5) . 3_765
Cu9 Au3 Au6 58.59(5) . 3_765
Cu6 Au3 Au6 113.44(5) . 3_765
Au1 Au3 Au6 107.54(3) . 3_765
Au4 Au3 Au6 60.22(2) . 3_765
Cu14 Au3 Au5 112.00(5) . 3_765
Cu8 Au3 Au5 112.99(5) . 3_765
Cu7 Au3 Au5 164.82(5) . 3_765
Cu9 Au3 Au5 58.02(5) . 3_765
Cu6 Au3 Au5 59.13(5) . 3_765
Au1 Au3 Au5 107.69(3) . 3_765
Au4 Au3 Au5 107.83(3) . 3_765
Au6 Au3 Au5 59.46(2) 3_765 3_765
Cu14 Au3 Au2 58.45(5) . .
Cu8 Au3 Au2 162.63(5) . .
Cu7 Au3 Au2 114.20(5) . .
Cu9 Au3 Au2 112.15(5) . .
Cu6 Au3 Au2 58.64(4) . .
Au1 Au3 Au2 60.19(2) . .
Au4 Au3 Au2 107.56(3) . .
Au6 Au3 Au2 106.62(3) 3_765 .
Au5 Au3 Au2 59.26(2) 3_765 .
Cu8 Au4 Cu1 133.68(7) . .
Cu8 Au4 Cu4 67.81(6) . 3_765
Cu1 Au4 Cu4 132.83(7) . 3_765
Cu8 Au4 Cu7 69.16(7) . .
Cu1 Au4 Cu7 69.69(7) . .
Cu4 Au4 Cu7 131.67(6) 3_765 .
Cu8 Au4 Cu5 131.27(7) . 3_765
Cu1 Au4 Cu5 69.55(7) . 3_765
Cu4 Au4 Cu5 68.39(6) 3_765 3_765
Cu7 Au4 Cu5 133.31(7) . 3_765
Cu8 Au4 Au1 114.28(5) . .
Cu1 Au4 Au1 58.30(5) . .
Cu4 Au4 Au1 164.04(5) 3_765 .
Cu7 Au4 Au1 59.45(5) . .
Cu5 Au4 Au1 113.77(5) 3_765 .
Cu8 Au4 Au3 59.41(5) . .
Cu1 Au4 Au3 113.26(5) . .
Cu4 Au4 Au3 113.15(5) 3_765 .
Cu7 Au4 Au3 58.85(5) . .
Cu5 Au4 Au3 163.71(5) 3_765 .
Au1 Au4 Au3 60.07(2) . .
Cu8 Au4 Au2 112.71(5) . 3_765
Cu1 Au4 Au2 112.63(5) . 3_765
Cu4 Au4 Au2 58.69(5) 3_765 3_765
Cu7 Au4 Au2 164.80(5) . 3_765
Cu5 Au4 Au2 57.75(5) 3_765 3_765
Au1 Au4 Au2 108.11(2) . 3_765
Au3 Au4 Au2 108.25(3) . 3_765
Cu8 Au4 Au5 164.33(6) . .
Cu1 Au4 Au5 58.38(5) . .
Cu4 Au4 Au5 112.73(5) 3_765 .
Cu7 Au4 Au5 114.69(5) . .
Cu5 Au4 Au5 58.30(5) 3_765 .
Au1 Au4 Au5 60.664(19) . .
Au3 Au4 Au5 108.50(3) . .
Au2 Au4 Au5 59.36(2) 3_765 .
Cu8 Au4 Au6 58.98(5) . 3_765
Cu1 Au4 Au6 162.79(5) . 3_765
Cu4 Au4 Au6 58.87(5) 3_765 3_765
Cu7 Au4 Au6 113.44(5) . 3_765
Cu5 Au4 Au6 112.29(5) 3_765 3_765
Au1 Au4 Au6 107.66(3) . 3_765
Au3 Au4 Au6 60.01(2) . 3_765
Au2 Au4 Au6 59.74(2) 3_765 3_765
Au5 Au4 Au6 107.11(3) . 3_765
Cu9 Au5 Cu1 130.66(7) 3_765 .
Cu9 Au5 Cu5 131.60(7) 3_765 3_765
Cu1 Au5 Cu5 70.47(7) . 3_765
Cu9 Au5 Cu2 68.67(6) 3_765 .
Cu1 Au5 Cu2 67.15(6) . .
Cu5 Au5 Cu2 131.91(7) 3_765 .
Cu9 Au5 Cu6 69.57(7) 3_765 3_765
Cu1 Au5 Cu6 132.69(7) . 3_765
Cu5 Au5 Cu6 67.73(6) 3_765 3_765
Cu2 Au5 Cu6 132.62(6) . 3_765
Cu9 Au5 Au2 114.46(5) 3_765 3_765
Cu1 Au5 Au2 114.04(5) . 3_765
Cu5 Au5 Au2 58.56(5) 3_765 3_765
Cu2 Au5 Au2 164.48(5) . 3_765
Cu6 Au5 Au2 59.03(5) 3_765 3_765
Cu9 Au5 Au6 59.29(5) 3_765 .
Cu1 Au5 Au6 112.20(5) . .
Cu5 Au5 Au6 164.36(6) 3_765 .
Cu2 Au5 Au6 59.41(5) . .
Cu6 Au5 Au6 114.08(5) 3_765 .
Au2 Au5 Au6 108.11(3) 3_765 .
Cu9 Au5 Au4 164.83(6) 3_765 .
Cu1 Au5 Au4 59.00(5) . .
Cu5 Au5 Au4 59.84(5) 3_765 .
Cu2 Au5 Au4 112.44(5) . .
Cu6 Au5 Au4 113.78(5) 3_765 .
Au2 Au5 Au4 60.30(2) 3_765 .
Au6 Au5 Au4 107.46(3) . .
Cu9 Au5 Au3 59.43(5) 3_765 3_765
Cu1 Au5 Au3 164.38(6) . 3_765
Cu5 Au5 Au3 113.02(5) 3_765 3_765
Cu2 Au5 Au3 113.96(5) . 3_765
Cu6 Au5 Au3 59.12(5) 3_765 3_765
Au2 Au5 Au3 60.42(2) 3_765 3_765
Au6 Au5 Au3 60.18(2) . 3_765
Au4 Au5 Au3 108.60(3) . 3_765
Cu9 Au5 Au1 113.43(5) 3_765 .
Cu1 Au5 Au1 58.00(5) . .
Cu5 Au5 Au1 113.88(5) 3_765 .
Cu2 Au5 Au1 58.89(5) . .
Cu6 Au5 Au1 164.48(5) 3_765 .
Au2 Au5 Au1 107.73(3) 3_765 .
Au6 Au5 Au1 59.96(2) . .
Au4 Au5 Au1 59.25(2) . .
Au3 Au5 Au1 108.32(3) 3_765 .
Cu3 Au6 Cu8 130.96(7) . 3_765
Cu3 Au6 Cu9 131.99(7) . 3_765
Cu8 Au6 Cu9 70.12(7) 3_765 3_765
Cu3 Au6 Cu4 68.69(7) . .
Cu8 Au6 Cu4 67.43(6) 3_765 .
Cu9 Au6 Cu4 132.00(7) 3_765 .
Cu3 Au6 Cu2 69.13(7) . .
Cu8 Au6 Cu2 132.59(7) 3_765 .
Cu9 Au6 Cu2 68.27(7) 3_765 .
Cu4 Au6 Cu2 132.10(7) . .
Cu3 Au6 Au5 114.01(5) . .
Cu8 Au6 Au5 114.16(5) 3_765 .
Cu9 Au6 Au5 58.54(5) 3_765 .
Cu4 Au6 Au5 164.64(5) . .
Cu2 Au6 Au5 59.17(5) . .
Cu3 Au6 Au2 58.64(5) . .
Cu8 Au6 Au2 112.29(5) 3_765 .
Cu9 Au6 Au2 164.86(5) 3_765 .
Cu4 Au6 Au2 58.75(5) . .
Cu2 Au6 Au2 113.88(5) . .
Au5 Au6 Au2 108.75(2) . .
Cu3 Au6 Au1 58.65(5) . .
Cu8 Au6 Au1 164.82(5) 3_765 .
Cu9 Au6 Au1 113.44(5) 3_765 .
Cu4 Au6 Au1 113.45(5) . .
Cu2 Au6 Au1 59.08(5) . .
Au5 Au6 Au1 60.72(2) . .
Au2 Au6 Au1 60.27(2) . .
Cu3 Au6 Au3 164.74(5) . 3_765
Cu8 Au6 Au3 59.07(5) 3_765 3_765
Cu9 Au6 Au3 59.25(5) 3_765 3_765
Cu4 Au6 Au3 112.81(5) . 3_765
Cu2 Au6 Au3 113.92(5) . 3_765
Au5 Au6 Au3 60.36(2) . 3_765
Au2 Au6 Au3 108.30(2) . 3_765
Au1 Au6 Au3 109.07(2) . 3_765
Cu3 Au6 Au4 113.21(5) . 3_765
Cu8 Au6 Au4 58.18(5) 3_765 3_765
Cu9 Au6 Au4 113.75(5) 3_765 3_765
Cu4 Au6 Au4 58.74(5) . 3_765
Cu2 Au6 Au4 164.89(5) . 3_765
Au5 Au6 Au4 108.19(3) . 3_765
Au2 Au6 Au4 60.05(2) . 3_765
Au1 Au6 Au4 108.47(3) . 3_765
Au3 Au6 Au4 59.77(2) 3_765 3_765
S8 Cu14 S5 134.42(16) . .
S8 Cu14 Au2 81.22(11) . .
S5 Cu14 Au2 142.32(13) . .
S8 Cu14 Au3 108.56(12) . .
S5 Cu14 Au3 105.59(12) . .
Au2 Cu14 Au3 62.98(5) . .
S8 Cu14 Au1 143.17(13) . .
S5 Cu14 Au1 80.17(12) . .
Au2 Cu14 Au1 62.59(5) . .
Au3 Cu14 Au1 62.10(5) . .
S8 Cu14 Cu15 108.98(12) . .
S5 Cu14 Cu15 53.34(11) . .
Au2 Cu14 Cu15 110.80(8) . .
Au3 Cu14 Cu15 140.23(10) . .
Au1 Cu14 Cu15 79.92(7) . .
S8 Cu14 Cu16 53.45(11) . .
S5 Cu14 Cu16 108.49(13) . .
Au2 Cu14 Cu16 81.53(7) . .
Au3 Cu14 Cu16 143.27(10) . .
Au1 Cu14 Cu16 110.86(8) . .
Cu15 Cu14 Cu16 59.68(8) . .
S8 Cu14 Cu6 51.56(11) . .
S5 Cu14 Cu6 149.74(13) . .
Au2 Cu14 Cu6 56.69(6) . .
Au3 Cu14 Cu6 57.09(6) . .
Au1 Cu14 Cu6 107.18(8) . .
Cu15 Cu14 Cu6 155.65(10) . .
Cu16 Cu14 Cu6 96.42(9) . .
S8 Cu14 Cu3 99.47(12) . .
S5 Cu14 Cu3 99.45(13) . .
Au2 Cu14 Cu3 55.42(6) . .
Au3 Cu14 Cu3 105.60(7) . .
Au1 Cu14 Cu3 55.24(5) . .
Cu15 Cu14 Cu3 55.39(7) . .
Cu16 Cu14 Cu3 55.68(7) . .
Cu6 Cu14 Cu3 108.86(8) . .
S4 Cu3 S7 132.25(17) . .
S4 Cu3 Au6 105.89(12) . .
S7 Cu3 Au6 107.14(12) . .
S4 Cu3 Au2 143.28(13) . .
S7 Cu3 Au2 83.26(12) . .
Au6 Cu3 Au2 62.74(5) . .
S4 Cu3 Au1 80.56(11) . .
S7 Cu3 Au1 145.96(14) . .
Au6 Cu3 Au1 62.82(5) . .
Au2 Cu3 Au1 63.04(5) . .
S4 Cu3 Cu15 53.38(11) . .
S7 Cu3 Cu15 109.35(13) . .
Au6 Cu3 Cu15 142.34(10) . .
Au2 Cu3 Cu15 112.74(8) . .
Au1 Cu3 Cu15 81.53(7) . .
S4 Cu3 Cu16 109.54(12) . .
S7 Cu3 Cu16 53.29(11) . .
Au6 Cu3 Cu16 143.24(10) . .
Au2 Cu3 Cu16 82.73(8) . .
Au1 Cu3 Cu16 113.74(8) . .
Cu15 Cu3 Cu16 61.13(8) . .
S4 Cu3 Cu14 100.99(12) . .
S7 Cu3 Cu14 101.65(13) . .
Au6 Cu3 Cu14 106.38(8) . .
Au2 Cu3 Cu14 55.53(6) . .
Au1 Cu3 Cu14 56.21(5) . .
Cu15 Cu3 Cu14 57.22(7) . .
Cu16 Cu3 Cu14 57.60(7) . .
S4 Cu3 Cu4 149.20(13) . .
S7 Cu3 Cu4 51.50(11) . .
Au6 Cu3 Cu4 56.09(6) . .
Au2 Cu3 Cu4 55.86(6) . .
Au1 Cu3 Cu4 106.84(7) . .
Cu15 Cu3 Cu4 155.77(11) . .
Cu16 Cu3 Cu4 95.00(9) . .
Cu14 Cu3 Cu4 107.95(9) . .
S4 Cu3 Cu2 50.00(10) . .
S7 Cu3 Cu2 148.02(13) . .
Au6 Cu3 Cu2 56.09(6) . .
Au2 Cu3 Cu2 106.86(8) . .
Au1 Cu3 Cu2 56.03(6) . .
Cu15 Cu3 Cu2 94.84(9) . .
Cu16 Cu3 Cu2 155.87(10) . .
Cu14 Cu3 Cu2 109.09(8) . .
Cu4 Cu3 Cu2 108.76(8) . .
S9 Cu8 S14 133.47(16) 3_765 .
S9 Cu8 Au4 108.04(12) 3_765 .
S14 Cu8 Au4 107.53(12) . .
S9 Cu8 Au6 81.15(11) 3_765 3_765
S14 Cu8 Au6 142.77(14) . 3_765
Au4 Cu8 Au6 62.84(5) . 3_765
S9 Cu8 Au3 142.78(14) 3_765 .
S14 Cu8 Au3 81.18(12) . .
Au4 Cu8 Au3 62.37(5) . .
Au6 Cu8 Au3 62.26(5) 3_765 .
S9 Cu8 Cu11 52.99(12) 3_765 .
S14 Cu8 Cu11 107.52(13) . .
Au4 Cu8 Cu11 142.51(10) . .
Au6 Cu8 Cu11 81.14(8) 3_765 .
Au3 Cu8 Cu11 110.89(9) . .
S9 Cu8 Cu10 108.61(13) 3_765 .
S14 Cu8 Cu10 52.40(12) . .
Au4 Cu8 Cu10 141.00(10) . .
Au6 Cu8 Cu10 110.62(9) 3_765 .
Au3 Cu8 Cu10 80.31(8) . .
Cu11 Cu8 Cu10 59.82(8) . .
S9 Cu8 Cu4 51.62(10) 3_765 3_765
S14 Cu8 Cu4 151.05(15) . 3_765
Au4 Cu8 Cu4 56.53(6) . 3_765
Au6 Cu8 Cu4 56.41(6) 3_765 3_765
Au3 Cu8 Cu4 106.68(8) . 3_765
Cu11 Cu8 Cu4 95.79(9) . 3_765
Cu10 Cu8 Cu4 155.14(11) . 3_765
S4 Cu15 S6 135.38(17) . .
S4 Cu15 S5 114.02(17) . .
S6 Cu15 S5 110.57(16) . .
S4 Cu15 Cu3 54.30(12) . .
S6 Cu15 Cu3 108.26(15) . .
S5 Cu15 Cu3 109.87(13) . .
S4 Cu15 Cu16 109.19(14) . .
S6 Cu15 Cu16 51.77(13) . .
S5 Cu15 Cu16 109.70(14) . .
Cu3 Cu15 Cu16 59.84(8) . .
S4 Cu15 Cu14 110.25(13) . .
S6 Cu15 Cu14 94.40(14) . .
S5 Cu15 Cu14 53.72(12) . .
Cu3 Cu15 Cu14 67.39(8) . .
Cu16 Cu15 Cu14 60.62(8) . .
S11 Cu5 S10 136.80(18) . .
S11 Cu5 Au2 106.91(13) . .
S10 Cu5 Au2 105.51(13) . .
S11 Cu5 Au5 82.29(12) . 3_765
S10 Cu5 Au5 138.94(13) . 3_765
Au2 Cu5 Au5 62.04(5) . 3_765
S11 Cu5 Cu12 52.63(13) . .
S10 Cu5 Cu12 110.56(14) . .
Au2 Cu5 Cu12 141.31(10) . .
Au5 Cu5 Cu12 81.35(8) 3_765 .
S11 Cu5 Au4 143.77(14) . 3_765
S10 Cu5 Au4 77.59(12) . 3_765
Au2 Cu5 Au4 62.12(5) . 3_765
Au5 Cu5 Au4 61.86(5) 3_765 3_765
Cu12 Cu5 Au4 112.53(9) . 3_765
S11 Cu5 Cu13 109.64(15) . .
S10 Cu5 Cu13 53.16(12) . .
Au2 Cu5 Cu13 141.04(10) . .
Au5 Cu5 Cu13 110.12(9) 3_765 .
Cu12 Cu5 Cu13 61.23(8) . .
Au4 Cu5 Cu13 80.29(8) 3_765 .
S11 Cu5 Cu6 50.75(12) . .
S10 Cu5 Cu6 151.55(14) . .
Au2 Cu5 Cu6 56.35(6) . .
Au5 Cu5 Cu6 56.58(6) 3_765 .
Cu12 Cu5 Cu6 94.05(9) . .
Au4 Cu5 Cu6 106.64(8) 3_765 .
Cu13 Cu5 Cu6 154.63(10) . .
S11 Cu5 Cu4 149.77(15) . .
S10 Cu5 Cu4 49.95(12) . .
Au2 Cu5 Cu4 55.58(6) . .
Au5 Cu5 Cu4 105.15(8) 3_765 .
Cu12 Cu5 Cu4 156.33(10) . .
Au4 Cu5 Cu4 55.17(6) 3_765 .
Cu13 Cu5 Cu4 95.45(9) . .
Cu6 Cu5 Cu4 108.61(9) . .
S4 Cu2 S3 107.89(16) . .
S4 Cu2 S2 112.44(16) . .
S3 Cu2 S2 108.79(16) . .
S4 Cu2 Au5 141.07(13) . .
S3 Cu2 Au5 103.40(12) . .
S2 Cu2 Au5 77.60(11) . .
S4 Cu2 Au1 78.71(11) . .
S3 Cu2 Au1 139.97(14) . .
S2 Cu2 Au1 104.26(12) . .
Au5 Cu2 Au1 62.40(5) . .
S4 Cu2 Au6 102.85(13) . .
S3 Cu2 Au6 78.42(12) . .
S2 Cu2 Au6 138.76(13) . .
Au5 Cu2 Au6 61.42(5) . .
Au1 Cu2 Au6 61.79(5) . .
S4 Cu2 Cu1 101.14(12) . .
S3 Cu2 Cu1 149.25(14) . .
S2 Cu2 Cu1 48.75(11) . .
Au5 Cu2 Cu1 55.94(6) . .
Au1 Cu2 Cu1 55.53(6) . .
Au6 Cu2 Cu1 105.06(8) . .
S4 Cu2 Cu9 147.32(14) . 3_765
S3 Cu2 Cu9 48.37(11) . 3_765
S2 Cu2 Cu9 98.09(12) . 3_765
Au5 Cu2 Cu9 55.09(6) . 3_765
Au1 Cu2 Cu9 105.56(8) . 3_765
Au6 Cu2 Cu9 55.52(6) . 3_765
Cu1 Cu2 Cu9 107.87(8) . 3_765
S4 Cu2 Cu3 48.24(12) . .
S3 Cu2 Cu3 99.35(13) . .
S2 Cu2 Cu3 150.57(13) . .
Au5 Cu2 Cu3 104.55(8) . .
Au1 Cu2 Cu3 54.87(6) . .
Au6 Cu2 Cu3 54.79(6) . .
Cu1 Cu2 Cu3 107.55(8) . .
Cu9 Cu2 Cu3 107.16(9) 3_765 .
S1 Cu7 S5 107.27(16) . .
S1 Cu7 S14 111.85(17) . .
S5 Cu7 S14 111.22(16) . .
S1 Cu7 Au3 140.84(13) . .
S5 Cu7 Au3 102.66(13) . .
S14 Cu7 Au3 79.00(13) . .
S1 Cu7 Au1 100.34(12) . .
S5 Cu7 Au1 78.53(11) . .
S14 Cu7 Au1 140.52(15) . .
Au3 Cu7 Au1 61.53(5) . .
S1 Cu7 Au4 79.23(11) . .
S5 Cu7 Au4 139.49(13) . .
S14 Cu7 Au4 102.32(12) . .
Au3 Cu7 Au4 61.62(5) . .
Au1 Cu7 Au4 61.05(5) . .
S13 Cu6 S11 108.11(18) . .
S13 Cu6 S8 111.90(16) . .
S11 Cu6 S8 106.45(16) . .
S13 Cu6 Au2 140.51(14) . .
S11 Cu6 Au2 104.06(12) . .
S8 Cu6 Au2 79.36(10) . .
S13 Cu6 Au3 78.46(12) . .
S11 Cu6 Au3 142.16(13) . .
S8 Cu6 Au3 105.02(12) . .
Au2 Cu6 Au3 62.06(5) . .
S13 Cu6 Au5 102.09(12) . 3_765
S11 Cu6 Au5 80.57(12) . 3_765
S8 Cu6 Au5 140.34(12) . 3_765
Au2 Cu6 Au5 61.26(5) . 3_765
Au3 Cu6 Au5 61.76(5) . 3_765
S13 Cu6 Cu14 101.69(14) . .
S11 Cu6 Cu14 147.79(14) . .
S8 Cu6 Cu14 49.40(11) . .
Au2 Cu6 Cu14 55.80(6) . .
Au3 Cu6 Cu14 55.71(6) . .
Au5 Cu6 Cu14 105.12(8) 3_765 .
S13 Cu6 Cu5 146.77(14) . .
S11 Cu6 Cu5 48.94(11) . .
S8 Cu6 Cu5 99.03(12) . .
Au2 Cu6 Cu5 55.30(6) . .
Au3 Cu6 Cu5 105.65(8) . .
Au5 Cu6 Cu5 55.69(6) 3_765 .
Cu14 Cu6 Cu5 107.71(8) . .
S1 Cu1 S2 133.82(19) . .
S1 Cu1 Au1 105.56(13) . .
S2 Cu1 Au1 108.92(13) . .
S1 Cu1 Au5 144.27(15) . .
S2 Cu1 Au5 79.94(12) . .
Au1 Cu1 Au5 63.46(6) . .
S1 Cu1 Au4 81.99(12) . .
S2 Cu1 Au4 141.76(14) . .
Au1 Cu1 Au4 62.22(6) . .
Au5 Cu1 Au4 62.62(5) . .
S1 Cu1 Cu13 55.24(12) . 3_765
S2 Cu1 Cu13 106.95(14) . 3_765
Au1 Cu1 Cu13 141.60(10) . 3_765
Au5 Cu1 Cu13 110.73(9) . 3_765
Au4 Cu1 Cu13 81.10(8) . 3_765
S1 Cu1 Cu12 110.56(14) . 3_765
S2 Cu1 Cu12 51.78(11) . 3_765
Au1 Cu1 Cu12 141.55(10) . 3_765
Au5 Cu1 Cu12 79.37(8) . 3_765
Au4 Cu1 Cu12 110.00(9) . 3_765
Cu13 Cu1 Cu12 59.74(8) 3_765 3_765
S1 Cu1 Cu2 148.16(14) . .
S2 Cu1 Cu2 51.77(11) . .
Au1 Cu1 Cu2 57.17(6) . .
Au5 Cu1 Cu2 56.91(6) . .
Au4 Cu1 Cu2 107.26(9) . .
Cu13 Cu1 Cu2 154.65(11) 3_765 .
Cu12 Cu1 Cu2 95.10(9) 3_765 .
S12 Cu13 S10 133.96(18) . .
S12 Cu13 S1 113.73(18) . 3_765
S10 Cu13 S1 112.14(17) . 3_765
S12 Cu13 Cu1 96.56(14) . 3_765
S10 Cu13 Cu1 108.45(14) . 3_765
S1 Cu13 Cu1 52.11(11) 3_765 3_765
S12 Cu13 Cu5 105.41(15) . .
S10 Cu13 Cu5 53.69(12) . .
S1 Cu13 Cu5 110.28(14) 3_765 .
Cu1 Cu13 Cu5 68.64(8) 3_765 .
S12 Cu13 Cu12 51.30(13) . .
S10 Cu13 Cu12 108.67(14) . .
S1 Cu13 Cu12 109.53(13) 3_765 .
Cu1 Cu13 Cu12 61.72(8) 3_765 .
Cu5 Cu13 Cu12 58.69(8) . .
S3 Cu9 S13 136.33(17) 3_765 .
S3 Cu9 Au5 106.81(12) 3_765 3_765
S13 Cu9 Au5 105.65(12) . 3_765
S3 Cu9 Au6 80.22(12) 3_765 3_765
S13 Cu9 Au6 141.74(15) . 3_765
Au5 Cu9 Au6 62.17(5) 3_765 3_765
S3 Cu9 Au3 141.79(14) 3_765 .
S13 Cu9 Au3 79.88(13) . .
Au5 Cu9 Au3 62.56(5) 3_765 .
Au6 Cu9 Au3 62.16(5) 3_765 .
S3 Cu9 Cu11 53.27(12) 3_765 .
S13 Cu9 Cu11 109.99(13) . .
Au5 Cu9 Cu11 141.78(10) 3_765 .
Au6 Cu9 Cu11 81.11(8) 3_765 .
Au3 Cu9 Cu11 110.61(9) . .
S3 Cu9 Cu10 109.23(13) 3_765 .
S13 Cu9 Cu10 54.04(12) . .
Au5 Cu9 Cu10 141.40(10) 3_765 .
Au6 Cu9 Cu10 111.12(9) 3_765 .
Au3 Cu9 Cu10 80.47(8) . .
Cu11 Cu9 Cu10 60.00(8) . .
S3 Cu9 Cu2 50.63(10) 3_765 3_765
S13 Cu9 Cu2 149.73(15) . 3_765
Au5 Cu9 Cu2 56.24(6) 3_765 3_765
Au6 Cu9 Cu2 56.21(6) 3_765 3_765
Au3 Cu9 Cu2 106.72(8) . 3_765
Cu11 Cu9 Cu2 95.51(9) . 3_765
Cu10 Cu9 Cu2 155.10(10) . 3_765
S10 Cu4 S9 108.95(16) . .
S10 Cu4 S7 111.32(16) . .
S9 Cu4 S7 105.33(16) . .
S10 Cu4 Au2 103.51(12) . .
S9 Cu4 Au2 141.37(13) . .
S7 Cu4 Au2 81.07(11) . .
S10 Cu4 Au4 77.64(11) . 3_765
S9 Cu4 Au4 104.63(12) . 3_765
S7 Cu4 Au4 143.43(12) . 3_765
Au2 Cu4 Au4 62.41(5) . 3_765
S10 Cu4 Au6 139.85(13) . .
S9 Cu4 Au6 79.47(11) . .
S7 Cu4 Au6 103.43(12) . .
Au2 Cu4 Au6 62.14(5) . .
Au4 Cu4 Au6 62.38(5) 3_765 .
S10 Cu4 Cu8 98.91(13) . 3_765
S9 Cu4 Cu8 49.07(11) . 3_765
S7 Cu4 Cu8 146.54(14) . 3_765
Au2 Cu4 Cu8 106.12(8) . 3_765
Au4 Cu4 Cu8 55.67(6) 3_765 3_765
Au6 Cu4 Cu8 56.15(6) . 3_765
S10 Cu4 Cu3 149.11(14) . .
S9 Cu4 Cu3 100.05(13) . .
S7 Cu4 Cu3 48.65(11) . .
Au2 Cu4 Cu3 55.30(6) . .
Au4 Cu4 Cu3 105.54(7) 3_765 .
Au6 Cu4 Cu3 55.21(6) . .
Cu8 Cu4 Cu3 108.21(9) 3_765 .
S10 Cu4 Cu5 48.56(11) . .
S9 Cu4 Cu5 150.34(14) . .
S7 Cu4 Cu5 101.77(12) . .
Au2 Cu4 Cu5 54.96(6) . .
Au4 Cu4 Cu5 56.44(6) 3_765 .
Au6 Cu4 Cu5 105.81(7) . .
Cu8 Cu4 Cu5 109.07(8) 3_765 .
Cu3 Cu4 Cu5 106.87(8) . .
S6 Cu16 S7 134.96(18) . .
S6 Cu16 S8 110.80(16) . .
S7 Cu16 S8 114.15(17) . .
S6 Cu16 Cu3 108.57(15) . .
S7 Cu16 Cu3 54.06(12) . .
S8 Cu16 Cu3 108.23(12) . .
S6 Cu16 Cu15 52.92(12) . .
S7 Cu16 Cu15 108.11(14) . .
S8 Cu16 Cu15 108.41(13) . .
Cu3 Cu16 Cu15 59.03(8) . .
S6 Cu16 Cu14 94.52(13) . .
S7 Cu16 Cu14 109.98(13) . .
S8 Cu16 Cu14 52.81(11) . .
Cu3 Cu16 Cu14 66.72(8) . .
Cu15 Cu16 Cu14 59.70(8) . .
S15 Cu11 S9 134.23(19) . 3_765
S15 Cu11 S3 113.37(18) . 3_765
S9 Cu11 S3 112.41(17) 3_765 3_765
S15 Cu11 Cu8 109.05(14) . .
S9 Cu11 Cu8 53.63(12) 3_765 .
S3 Cu11 Cu8 109.68(13) 3_765 .
S15 Cu11 Cu9 96.51(14) . .
S9 Cu11 Cu9 110.49(13) 3_765 .
S3 Cu11 Cu9 53.38(12) 3_765 .
Cu8 Cu11 Cu9 68.73(8) . .
S15 Cu11 Cu10 53.17(12) . .
S9 Cu11 Cu10 109.95(14) 3_765 .
S3 Cu11 Cu10 109.54(14) 3_765 .
Cu8 Cu11 Cu10 60.63(8) . .
Cu9 Cu11 Cu10 60.22(8) . .
S14 Cu10 S15 132.19(19) . .
S14 Cu10 S13 114.33(18) . .
S15 Cu10 S13 113.38(19) . .
S14 Cu10 Cu11 108.03(14) . .
S15 Cu10 Cu11 52.10(12) . .
S13 Cu10 Cu11 108.84(14) . .
S14 Cu10 Cu9 110.60(13) . .
S15 Cu10 Cu9 95.41(14) . .
S13 Cu10 Cu9 53.01(12) . .
Cu11 Cu10 Cu9 59.78(8) . .
S14 Cu10 Cu8 53.24(12) . .
S15 Cu10 Cu8 107.07(14) . .
S13 Cu10 Cu8 109.30(13) . .
Cu11 Cu10 Cu8 59.54(8) . .
Cu9 Cu10 Cu8 68.13(8) . .
S12 Cu12 S11 133.85(19) . .
S12 Cu12 S2 111.03(17) . 3_765
S11 Cu12 S2 115.04(18) . 3_765
S12 Cu12 Cu5 107.86(15) . .
S11 Cu12 Cu5 54.49(13) . .
S2 Cu12 Cu5 108.57(14) 3_765 .
S12 Cu12 Cu13 52.58(13) . .
S11 Cu12 Cu13 110.28(15) . .
S2 Cu12 Cu13 105.52(13) 3_765 .
Cu5 Cu12 Cu13 60.08(8) . .
S12 Cu12 Cu1 95.02(15) . 3_765
S11 Cu12 Cu1 111.15(15) . 3_765
S2 Cu12 Cu1 51.44(12) 3_765 3_765
Cu5 Cu12 Cu1 67.90(8) . 3_765
Cu13 Cu12 Cu1 58.54(8) . 3_765
C85 S13 Cu9 111.8(7) . .
C85 S13 Cu10 113.6(6) . .
Cu9 S13 Cu10 72.94(13) . .
C85 S13 Cu6 113.3(6) . .
Cu9 S13 Cu6 82.40(15) . .
Cu10 S13 Cu6 132.3(2) . .
C22 S4 Cu15 112.7(7) . .
C22 S4 Cu3 116.9(6) . .
Cu15 S4 Cu3 72.32(14) . .
C22 S4 Cu2 114.5(6) . .
Cu15 S4 Cu2 132.37(19) . .
Cu3 S4 Cu2 81.76(15) . .
C64 S10 Cu13 112.9(6) . .
C64 S10 Cu5 119.1(6) . .
Cu13 S10 Cu5 73.15(14) . .
C64 S10 Cu4 112.5(6) . .
Cu13 S10 Cu4 134.42(19) . .
Cu5 S10 Cu4 81.48(15) . .
C36 S6 Cu16 111.8(6) . .
C36 S6 Cu15 113.9(5) . .
Cu16 S6 Cu15 75.31(14) . .
C57 S9 Cu11 117.5(6) . 3_765
C57 S9 Cu8 111.5(6) . 3_765
Cu11 S9 Cu8 73.38(14) 3_765 3_765
C57 S9 Cu4 109.7(6) . .
Cu11 S9 Cu4 131.38(18) 3_765 .
Cu8 S9 Cu4 79.31(14) 3_765 .
C50 S8 Cu14 108.4(7) . .
C50 S8 Cu16 115.8(6) . .
Cu14 S8 Cu16 73.74(13) . .
C50 S8 Cu6 110.0(5) . .
Cu14 S8 Cu6 79.04(13) . .
Cu16 S8 Cu6 131.96(17) . .
C8 S2 Cu1 117.3(6) . .
C8 S2 Cu12 110.4(6) . 3_765
Cu1 S2 Cu12 76.78(14) . 3_765
C8 S2 Cu2 115.9(6) . .
Cu1 S2 Cu2 79.48(15) . .
Cu12 S2 Cu2 133.62(19) 3_765 .
C43 S7 Cu16 117.7(5) . .
C43 S7 Cu3 106.7(6) . .
Cu16 S7 Cu3 72.65(14) . .
C43 S7 Cu4 110.4(5) . .
Cu16 S7 Cu4 129.42(18) . .
Cu3 S7 Cu4 79.85(14) . .
C92 S14 Cu10 112.0(6) . .
C92 S14 Cu8 116.9(6) . .
Cu10 S14 Cu8 74.35(15) . .
C92 S14 Cu7 117.2(6) . .
Cu10 S14 Cu7 130.7(2) . .
Cu8 S14 Cu7 80.66(14) . .
C99 S15 Cu11 109.5(7) . .
C99 S15 Cu10 114.0(6) . .
Cu11 S15 Cu10 74.73(14) . .
C1 S1 Cu1 112.4(6) . .
C1 S1 Cu13 115.7(6) . 3_765
Cu1 S1 Cu13 72.65(14) . 3_765
C1 S1 Cu7 113.6(6) . .
Cu1 S1 Cu7 83.20(15) . .
Cu13 S1 Cu7 130.23(19) 3_765 .
C78 S12 Cu12 115.6(6) . .
C78 S12 Cu13 112.1(5) . .
Cu12 S12 Cu13 76.12(16) . .
C15 S3 Cu11 112.4(4) . 3_765
C15 S3 Cu9 114.0(5) . 3_765
Cu11 S3 Cu9 73.34(14) 3_765 3_765
C15 S3 Cu2 114.0(4) . .
Cu11 S3 Cu2 132.9(2) 3_765 .
Cu9 S3 Cu2 81.00(14) 3_765 .
C29 S5 Cu15 112.6(4) . .
C29 S5 Cu14 118.9(5) . .
Cu15 S5 Cu14 72.94(14) . .
C29 S5 Cu7 116.3(4) . .
Cu15 S5 Cu7 131.02(19) . .
Cu14 S5 Cu7 81.50(15) . .
C71 S11 Cu12 111.2(6) . .
C71 S11 Cu5 107.6(6) . .
Cu12 S11 Cu5 72.88(14) . .
C71 S11 Cu6 116.6(6) . .
Cu12 S11 Cu6 130.2(2) . .
Cu5 S11 Cu6 80.31(16) . .
C112 P1 C124 111.4(9) . .
C112 P1 C118 108.6(11) . .
C124 P1 C118 108.2(12) . .
C112 P1 C106 109.5(10) . .
C124 P1 C106 108.5(13) . .
C118 P1 C106 110.6(9) . .
C142 P2 C136 110.6(11) . .
C142 P2 C148 113.8(12) . .
C136 P2 C148 106.2(11) . .
C142 P2 C130 106.6(11) . .
C136 P2 C130 113.0(10) . .
C148 P2 C130 106.7(10) . .
C68 C69 C64 122.2(16) . .
C62 C57 C58 120.2(17) . .
C62 C57 S9 122.0(14) . .
C58 C57 S9 117.8(13) . .
C39 C40 C41 122.0(16) . .
C118 C123 C122 120(3) . .
C37 C36 C41 118.3(16) . .
C37 C36 S6 121.1(13) . .
C41 C36 S6 120.6(13) . .
C22 C23 C24 121(2) . .
C44 C43 C48 119.9(17) . .
C44 C43 S7 120.8(14) . .
C48 C43 S7 119.1(14) . .
C9 C8 C13 116.7(18) . .
C9 C8 S2 123.7(15) . .
C13 C8 S2 119.5(14) . .
C65 C64 C69 114.3(18) . .
C65 C64 S10 125.9(16) . .
C69 C64 S10 119.7(13) . .
C113 C112 C117 116(2) . .
C113 C112 P1 121.8(16) . .
C117 C112 P1 122.4(15) . .
C132 C133 C134 115.0(19) . .
C58 C59 C60 122.9(19) . .
C87 C88 C89 115(3) . .
C87 C88 C91 119(3) . .
C89 C88 C91 125(3) . .
C123 C118 C119 121(2) . .
C123 C118 P1 119(2) . .
C119 C118 P1 120(2) . .
C60 C61 C62 124(2) . .
C46 C45 C44 120.6(18) . .
C59 C58 C57 117.4(18) . .
C78 C83 C82 123.5(19) . .
C55 C50 C51 119.7(18) . .
C55 C50 S8 118.8(17) . .
C51 C50 S8 121.5(16) . .
C100 C101 C102 116.9(18) . .
C124 C129 C128 123(3) . .
C93 C94 C95 123(2) . .
C93 C92 C97 117.6(18) . .
C93 C92 S14 120.5(16) . .
C97 C92 S14 121.9(14) . .
C36 C41 C40 119.1(17) . .
C113 C114 C115 115.0(19) . .
C86 C85 C90 120(2) . .
C86 C85 S13 122.3(16) . .
C90 C85 S13 117.8(16) . .
C47 C46 C45 121.3(19) . .
C47 C46 C49 119(2) . .
C45 C46 C49 120(2) . .
C110 C109 C108 119(2) . .
C125 C124 C129 118(2) . .
C125 C124 P1 123(2) . .
C129 C124 P1 118(2) . .
C119 C120 C121 124(3) . .
C110 C111 C106 121.2(18) . .
C23 C22 C27 120.7(18) . .
C23 C22 S4 124.6(16) . .
C27 C22 S4 114.6(16) . .
C123 C122 C121 122(2) . .
C135 C134 C133 124.9(19) . .
C6 C1 C2 118.6(18) . .
C6 C1 S1 125.6(15) . .
C2 C1 S1 115.8(15) . .
C25 C24 C23 123(2) . .
C130 C131 C132 119(2) . .
F22 C56 F24 110(2) . .
F22 C56 F23 106(2) . .
F24 C56 F23 105(2) . .
F22 C56 C53 115(2) . .
F24 C56 C53 110.4(19) . .
F23 C56 C53 110(2) . .
C101 C100 C99 123.2(17) . .
C83 C78 C79 117.9(17) . .
C83 C78 S12 121.4(15) . .
C79 C78 S12 120.4(13) . .
C38 C37 C36 125(2) . .
C127 C128 C129 113(3) . .
C61 C62 C57 118.1(19) . .
C120 C119 C118 118(3) . .
C111 C106 C107 119.4(18) . .
C111 C106 P1 120.7(16) . .
C107 C106 P1 119.4(16) . .
C30 C29 C34 120.0 . .
C30 C29 S5 119.5(7) . .
C34 C29 S5 120.2(7) . .
C31 C30 C29 120.0 . .
C30 C31 C32 120.0 . .
C33 C32 C31 120.0 . .
C33 C32 C35 122.5(17) . .
C31 C32 C35 117.5(17) . .
C32 C33 C34 120.0 . .
C33 C34 C29 120.0 . .
C46 C47 C48 120.9(19) . .
C52 C53 C54 117.0(18) . .
C52 C53 C56 123(2) . .
C54 C53 C56 120(2) . .
C67 C68 C69 121.5(18) . .
C88 C87 C86 122(3) . .
C85 C90 C89 118(2) . .
C112 C113 C114 125(2) . .
C126 C127 C128 127(2) . .
C71 C76 C75 119(2) . .
C109 C108 C107 121(2) . .
C85 C86 C87 119(2) . .
C120 C121 C122 116(2) . .
C83 C82 C81 119(2) . .
C117 C116 C115 121.0(18) . .
C9 C10 C11 111.2(19) . .
C108 C107 C106 117.8(19) . .
C100 C99 C104 115.7(18) . .
C100 C99 S15 121.9(14) . .
C104 C99 S15 122.4(16) . .
F16 C42 F18 112.5(17) . .
F16 C42 F17 113.5(19) . .
F18 C42 F17 109.7(17) . .
F16 C42 C39 106.0(18) . .
F18 C42 C39 105.7(17) . .
F17 C42 C39 109.0(17) . .
C94 C93 C92 120(2) . .
C11 C12 C13 121(2) . .
C47 C48 C43 117.5(18) . .
C131 C130 C135 121(2) . .
C131 C130 P2 119.8(16) . .
C135 C130 P2 119.0(15) . .
C124 C125 C126 122(3) . .
C61 C60 C59 117.7(19) . .
C61 C60 C63 122(2) . .
C59 C60 C63 120.2(19) . .
C103 C104 C99 121.8(19) . .
C81 C80 C79 122(2) . .
C116 C115 C114 119.9(18) . .
C88 C89 C90 125(3) . .
C16 C15 C20 120.0 . .
C16 C15 S3 120.2(8) . .
C20 C15 S3 119.8(8) . .
C17 C16 C15 120.0 . .
C18 C17 C16 120.0 . .
C17 C18 C19 120.0 . .
C17 C18 C21 118(2) . .
C19 C18 C21 122(2) . .
C20 C19 C18 120.0 . .
C19 C20 C15 120.0 . .
C103 C102 C101 120.9(19) . .
C103 C102 C105 123(2) . .
C101 C102 C105 116(3) . .
C116 C117 C112 123(2) . .
C40 C39 C38 116.7(16) . .
C40 C39 C42 117.5(17) . .
C38 C39 C42 125.7(19) . .
C12 C13 C8 121(2) . .
C139 C138 C137 123(3) . .
C96 C97 C92 121.1(19) . .
C138 C137 C136 119(2) . .
C12 C11 C10 121.0(19) . .
C12 C11 C14 121(3) . .
C10 C11 C14 118(2) . .
C134 C135 C130 116.7(19) . .
C74 C75 C76 123(2) . .
C52 C51 C50 121.3(19) . .
C146 C147 C142 122(3) . .
C24 C25 C26 117(2) . .
C24 C25 C28 123(3) . .
C26 C25 C28 120(3) . .
F39 C91 F37 112(3) . .
F39 C91 F38 104(4) . .
F37 C91 F38 101(3) . .
F39 C91 C88 116(3) . .
F37 C91 C88 114(4) . .
F38 C91 C88 109(3) . .
C147 C142 C143 115(3) . .
C147 C142 P2 118(2) . .
C143 C142 P2 127(2) . .
C5 C4 C3 119(2) . .
C5 C4 C7 119(2) . .
C3 C4 C7 122(2) . .
C43 C44 C45 119.4(19) . .
C67 C66 C65 121(2) . .
C2 C3 C4 124(2) . .
F45 C105 F44 106(3) . .
F45 C105 F43 102(3) . .
F44 C105 F43 107(3) . .
F45 C105 C102 111(3) . .
F44 C105 C102 117(3) . .
F43 C105 C102 113(2) . .
C141 C136 C137 118(2) . .
C141 C136 P2 119.1(17) . .
C137 C136 P2 122.7(17) . .
C136 C141 C140 121(2) . .
C133 C132 C131 123(2) . .
C71 C72 C73 116(2) . .
C111 C110 C109 121(2) . .
C68 C67 C66 117.1(19) . .
C68 C67 C70 121(2) . .
C66 C67 C70 121(2) . .
C152 C151 C150 130(3) . .
C73 C74 C75 117(2) . .
C73 C74 C77 126(3) . .
C75 C74 C77 116(3) . .
C8 C9 C10 128(2) . .
C144 C143 C142 124(3) . .
C37 C38 C39 119(2) . .
C76 C71 C72 119.9(18) . .
C76 C71 S11 123.5(14) . .
C72 C71 S11 116.6(16) . .
C80 C81 C82 118(2) . .
C80 C81 C84 120(2) . .
C82 C81 C84 121(3) . .
C95 C96 C97 121(2) . .
C104 C103 C102 120.9(18) . .
C1 C6 C5 122(2) . .
C51 C52 C53 121(2) . .
C4 C5 C6 119(2) . .
F33 C77 F31 107(3) . .
F33 C77 F32 102(2) . .
F31 C77 F32 105(3) . .
F33 C77 C74 115(3) . .
F31 C77 C74 116(2) . .
F32 C77 C74 112(3) . .
C80 C79 C78 118(2) . .
C153 C148 C149 118(3) . .
C153 C148 P2 115.7(16) . .
C149 C148 P2 125(2) . .
C26 C27 C22 114.1(19) . .
C96 C95 C94 118(2) . .
C96 C95 C98 118(2) . .
C94 C95 C98 124(2) . .
F19 C49 F21 114(3) . .
F19 C49 F20 99(3) . .
F21 C49 F20 90(2) . .
F19 C49 C46 119(2) . .
F21 C49 C46 118(2) . .
F20 C49 C46 111(2) . .
C53 C54 C55 122(2) . .
F11 C28 F10 102(5) . .
F11 C28 F12 111(4) . .
F10 C28 F12 103(3) . .
F11 C28 C25 116(3) . .
F10 C28 C25 111(4) . .
F12 C28 C25 113(4) . .
C141 C140 C139 119(2) . .
F27 C63 F25 108(2) . .
F27 C63 F26 107(3) . .
F25 C63 F26 103(3) . .
F27 C63 C60 114(2) . .
F25 C63 C60 113(2) . .
F26 C63 C60 111(2) . .
C25 C26 C27 124(2) . .
C64 C65 C66 124(2) . .
C50 C55 C54 119(2) . .
C74 C73 C72 124(2) . .
C3 C2 C1 117(2) . .
C151 C152 C153 115(3) . .
F35 C84 F36 108(3) . .
F35 C84 F34 106(3) . .
F36 C84 F34 98(2) . .
F35 C84 C81 120(3) . .
F36 C84 C81 111(3) . .
F34 C84 C81 112(3) . .
C127 C126 C125 116(3) . .
F5 C14 F6 114(4) . .
F5 C14 F4 102(3) . .
F6 C14 F4 107(3) . .
F5 C14 C11 113(3) . .
F6 C14 C11 113(2) . .
F4 C14 C11 107(3) . .
C148 C149 C150 120(3) . .
C148 C153 C152 121(2) . .
F3 C7 F2 109(2) . .
F3 C7 F1 106(2) . .
F2 C7 F1 102(2) . .
F3 C7 C4 115(2) . .
F2 C7 C4 113(2) . .
F1 C7 C4 111(2) . .
C151 C150 C149 116(2) . .
C138 C139 C140 120(2) . .
C143 C144 C145 117(4) . .
F29 C70 F30 109(2) . .
F29 C70 F28 98(2) . .
F30 C70 F28 102(2) . .
F29 C70 C67 116(2) . .
F30 C70 C67 117(2) . .
F28 C70 C67 112(2) . .
F41 C98 F42 117(4) . .
F41 C98 F40 107(3) . .
F42 C98 F40 95(4) . .
F41 C98 C95 119(4) . .
F42 C98 C95 112(3) . .
F40 C98 C95 103(3) . .
F7 C21 F8 108(3) . .
F7 C21 F9 111(3) . .
F8 C21 F9 103(4) . .
F7 C21 C18 113(4) . .
F8 C21 C18 113(3) . .
F9 C21 C18 108(3) . .
C144 C145 C146 123(3) . .
C147 C146 C145 118(3) . .
F14 C35 F15 115(3) . .
F14 C35 F13 94(3) . .
F15 C35 F13 100(3) . .
F14 C35 C32 120(3) . .
F15 C35 C32 116(2) . .
F13 C35 C32 108(4) . .

loop_
_geom_bond_atom_site_label_1
_geom_bond_atom_site_label_2
_geom_bond_distance
_geom_bond_site_symmetry_2
Au1 Cu1 2.662(2) .
Au1 Cu3 2.676(2) .
Au1 Cu14 2.707(2) .
Au1 Cu2 2.714(2) .
Au1 Cu7 2.725(2) .
Au1 Au4 2.7687(8) .
Au1 Au3 2.7786(8) .
Au1 Au6 2.7873(8) .
Au1 Au2 2.7963(9) .
Au1 Au5 2.8086(8) .
Au2 Cu5 2.671(2) .
Au2 Cu3 2.673(2) .
Au2 Cu14 2.676(2) .
Au2 Cu4 2.691(2) .
Au2 Cu6 2.704(2) .
Au2 Au5 2.7651(8) 3_765
Au2 Au6 2.7826(8) .
Au2 Au4 2.7914(8) 3_765
Au2 Au3 2.7977(8) .
Au3 Cu14 2.680(2) .
Au3 Cu8 2.704(2) .
Au3 Cu7 2.707(2) .
Au3 Cu9 2.712(2) .
Au3 Cu6 2.723(2) .
Au3 Au4 2.7829(9) .
Au3 Au6 2.7899(8) 3_765
Au3 Au5 2.7949(9) 3_765
Au4 Cu8 2.670(2) .
Au4 Cu1 2.696(2) .
Au4 Cu4 2.697(2) 3_765
Au4 Cu7 2.726(2) .
Au4 Cu5 2.738(2) 3_765
Au4 Au2 2.7914(8) 3_765
Au4 Au5 2.7926(8) .
Au4 Au6 2.7957(9) 3_765
Au5 Cu9 2.671(2) 3_765
Au5 Cu1 2.678(2) .
Au5 Cu5 2.695(2) 3_765
Au5 Cu2 2.708(2) .
Au5 Cu6 2.723(2) 3_765
Au5 Au2 2.7651(8) 3_765
Au5 Au6 2.7695(8) .
Au5 Au3 2.7949(9) 3_765
Au6 Cu3 2.673(2) .
Au6 Cu8 2.693(2) 3_765
Au6 Cu9 2.693(2) 3_765
Au6 Cu4 2.701(2) .
Au6 Cu2 2.715(2) .
Au6 Au3 2.7899(8) 3_765
Au6 Au4 2.7957(9) 3_765
Cu14 S8 2.312(4) .
Cu14 S5 2.329(5) .
Cu14 Cu15 2.761(3) .
Cu14 Cu16 2.787(3) .
Cu14 Cu6 2.990(3) .
Cu14 Cu3 3.032(3) .
Cu3 S4 2.304(5) .
Cu3 S7 2.312(5) .
Cu3 Cu15 2.703(3) .
Cu3 Cu16 2.726(3) .
Cu3 Cu4 3.032(3) .
Cu3 Cu2 3.056(3) .
Cu8 S9 2.302(4) 3_765
Cu8 S14 2.304(4) .
Cu8 Au6 2.693(2) 3_765
Cu8 Cu11 2.739(3) .
Cu8 Cu10 2.770(3) .
Cu8 Cu4 2.994(3) 3_765
Cu15 S4 2.277(4) .
Cu15 S6 2.277(4) .
Cu15 S5 2.317(4) .
Cu15 Cu16 2.761(3) .
Cu5 S11 2.309(5) .
Cu5 S10 2.316(4) .
Cu5 Au5 2.695(2) 3_765
Cu5 Cu12 2.711(3) .
Cu5 Au4 2.738(2) 3_765
Cu5 Cu13 2.751(3) .
Cu5 Cu6 3.019(3) .
Cu5 Cu4 3.055(3) .
Cu2 S4 2.366(4) .
Cu2 S3 2.375(4) .
Cu2 S2 2.380(4) .
Cu2 Cu1 2.979(3) .
Cu2 Cu9 3.034(3) 3_765
Cu7 S1 2.393(5) .
Cu7 S5 2.403(4) .
Cu7 S14 2.427(4) .
Cu6 S13 2.371(4) .
Cu6 S11 2.372(5) .
Cu6 S8 2.386(4) .
Cu6 Au5 2.723(2) 3_765
Cu1 S1 2.271(4) .
Cu1 S2 2.278(4) .
Cu1 Cu13 2.747(3) 3_765
Cu1 Cu12 2.836(3) 3_765
Cu13 S12 2.276(5) .
Cu13 S10 2.300(5) .
Cu13 S1 2.364(4) 3_765
Cu13 Cu1 2.747(3) 3_765
Cu13 Cu12 2.782(3) .
Cu9 S3 2.296(4) 3_765
Cu9 S13 2.301(4) .
Cu9 Au5 2.671(2) 3_765
Cu9 Au6 2.693(2) 3_765
Cu9 Cu11 2.741(3) .
Cu9 Cu10 2.753(3) .
Cu9 Cu2 3.034(3) 3_765
Cu4 S10 2.365(5) .
Cu4 S9 2.388(4) .
Cu4 S7 2.411(4) .
Cu4 Au4 2.697(2) 3_765
Cu4 Cu8 2.994(3) 3_765
Cu16 S6 2.242(5) .
Cu16 S7 2.289(4) .
Cu16 S8 2.332(4) .
Cu11 S15 2.247(4) .
Cu11 S9 2.283(5) 3_765
Cu11 S3 2.293(5) 3_765
Cu11 Cu10 2.747(3) .
Cu10 S14 2.279(5) .
Cu10 S15 2.279(4) .
Cu10 S13 2.331(5) .
Cu12 S12 2.236(5) .
Cu12 S11 2.255(5) .
Cu12 S2 2.289(4) 3_765
Cu12 Cu1 2.836(3) 3_765
S13 C85 1.788(19) .
S4 C22 1.798(18) .
S10 C64 1.74(2) .
S6 C36 1.779(16) .
S9 C57 1.796(17) .
S9 Cu11 2.283(5) 3_765
S9 Cu8 2.302(4) 3_765
S8 C50 1.804(18) .
S2 C8 1.794(17) .
S2 Cu12 2.289(4) 3_765
S7 C43 1.811(17) .
S14 C92 1.813(19) .
S15 C99 1.70(2) .
S1 C1 1.802(19) .
S1 Cu13 2.364(4) 3_765
S12 C78 1.762(17) .
S3 C15 1.818(10) .
S3 Cu11 2.293(5) 3_765
S3 Cu9 2.296(4) 3_765
S5 C29 1.833(9) .
S11 C71 1.795(19) .
P1 C112 1.77(2) .
P1 C124 1.79(3) .
P1 C118 1.80(3) .
P1 C106 1.822(19) .
P2 C142 1.77(3) .
P2 C136 1.77(2) .
P2 C148 1.80(3) .
P2 C130 1.81(2) .
F15 C35 1.27(3) .
C69 C68 1.40(2) .
C69 C64 1.41(2) .
F39 C91 1.27(4) .
F21 C49 1.27(3) .
F25 C63 1.30(3) .
F3 C7 1.26(3) .
F24 C56 1.29(2) .
F42 C98 1.29(4) .
F37 C91 1.29(4) .
F23 C56 1.35(3) .
C57 C62 1.38(3) .
C57 C58 1.41(2) .
F2 C7 1.32(3) .
C40 C39 1.39(3) .
C40 C41 1.41(2) .
C123 C118 1.35(3) .
C123 C122 1.37(3) .
F22 C56 1.26(3) .
C36 C37 1.36(2) .
C36 C41 1.36(2) .
F43 C105 1.34(4) .
C23 C22 1.33(3) .
C23 C24 1.36(3) .
C43 C44 1.32(3) .
C43 C48 1.44(2) .
F6 C14 1.26(3) .
F33 C77 1.31(3) .
C8 C9 1.35(3) .
C8 C13 1.37(3) .
C64 C65 1.36(3) .
C112 C113 1.36(3) .
C112 C117 1.44(3) .
F36 C84 1.34(3) .
F29 C70 1.26(3) .
C133 C132 1.35(3) .
C133 C134 1.39(3) .
C59 C58 1.35(3) .
C59 C60 1.37(3) .
C88 C87 1.33(4) .
C88 C89 1.36(4) .
C88 C91 1.46(5) .
C118 C119 1.37(4) .
C61 C60 1.34(3) .
C61 C62 1.35(3) .
F32 C77 1.36(4) .
C45 C46 1.34(3) .
C45 C44 1.40(3) .
F28 C70 1.37(3) .
F27 C63 1.26(3) .
F5 C14 1.21(4) .
C83 C78 1.36(2) .
C83 C82 1.37(3) .
C50 C55 1.36(3) .
C50 C51 1.37(3) .
C101 C100 1.38(3) .
C101 C102 1.44(3) .
F30 C70 1.30(3) .
C129 C124 1.37(3) .
C129 C128 1.41(3) .
C94 C93 1.34(3) .
C94 C95 1.37(3) .
C92 C93 1.38(3) .
C92 C97 1.38(3) .
F1 C7 1.34(3) .
F4 C14 1.37(5) .
F31 C77 1.32(3) .
C114 C113 1.39(3) .
C114 C115 1.45(3) .
C85 C86 1.35(3) .
C85 C90 1.35(3) .
F44 C105 1.30(4) .
C46 C47 1.33(3) .
C46 C49 1.47(3) .
F10 C28 1.30(5) .
C109 C110 1.35(3) .
C109 C108 1.37(3) .
C124 C125 1.35(4) .
F14 C35 1.22(4) .
C120 C119 1.37(4) .
C120 C121 1.37(3) .
C111 C110 1.33(3) .
C111 C106 1.36(3) .
C22 C27 1.42(3) .
C122 C121 1.38(4) .
C134 C135 1.35(3) .
C1 C6 1.35(3) .
C1 C2 1.44(3) .
C24 C25 1.32(4) .
C131 C130 1.35(3) .
C131 C132 1.39(3) .
F26 C63 1.31(3) .
C56 C53 1.50(3) .
C100 C99 1.40(3) .
C78 C79 1.41(3) .
F18 C42 1.333(17) .
C37 C38 1.34(3) .
C128 C127 1.36(4) .
F38 C91 1.40(5) .
C106 C107 1.39(3) .
C29 C30 1.3900 .
C29 C34 1.3900 .
C30 C31 1.3900 .
C31 C32 1.3900 .
C32 C33 1.3900 .
C32 C35 1.44(3) .
C33 C34 1.3900 .
C47 C48 1.39(3) .
C53 C52 1.37(3) .
C53 C54 1.39(3) .
F19 C49 1.22(3) .
C68 C67 1.35(3) .
C87 C86 1.42(4) .
F35 C84 1.20(3) .
C90 C89 1.37(4) .
C127 C126 1.34(4) .
C76 C71 1.36(3) .
C76 C75 1.39(3) .
C108 C107 1.38(3) .
F13 C35 1.43(6) .
F41 C98 1.14(5) .
F20 C49 1.33(3) .
C82 C81 1.39(3) .
C116 C117 1.30(3) .
C116 C115 1.39(3) .
C10 C9 1.39(3) .
C10 C11 1.47(4) .
C99 C104 1.45(2) .
C42 F16 1.311(17) .
C42 F17 1.341(18) .
C42 C39 1.562(17) .
C12 C11 1.36(3) .
C12 C13 1.36(3) .
C130 C135 1.38(3) .
F12 C28 1.35(6) .
C125 C126 1.40(4) .
C60 C63 1.51(3) .
C104 C103 1.34(3) .
C80 C81 1.36(4) .
C80 C79 1.41(3) .
C15 C16 1.3900 .
C15 C20 1.3900 .
C16 C17 1.3900 .
C17 C18 1.3900 .
C18 C19 1.3900 .
C18 C21 1.48(3) .
C19 C20 1.3900 .
F11 C28 1.23(5) .
C102 C103 1.35(3) .
C102 C105 1.51(4) .
C39 C38 1.43(3) .
C138 C139 1.32(4) .
C138 C137 1.38(3) .
C97 C96 1.36(3) .
C137 C136 1.42(3) .
C11 C14 1.51(3) .
C75 C74 1.35(4) .
C51 C52 1.36(3) .
C147 C146 1.34(4) .
C147 C142 1.41(4) .
C25 C26 1.37(3) .
C25 C28 1.47(4) .
C142 C143 1.47(3) .
C4 C5 1.36(3) .
C4 C3 1.37(4) .
C4 C7 1.49(3) .
C66 C67 1.38(3) .
C66 C65 1.40(3) .
C3 C2 1.35(3) .
C105 F45 1.28(5) .
C136 C141 1.40(3) .
C141 C140 1.41(3) .
C72 C71 1.39(3) .
C72 C73 1.43(3) .
C67 C70 1.43(3) .
C151 C152 1.26(3) .
C151 C150 1.33(4) .
C74 C73 1.31(4) .
C74 C77 1.45(3) .
F40 C98 1.46(5) .
C143 C144 1.33(4) .
C81 C84 1.46(4) .
C96 C95 1.36(3) .
F34 C84 1.38(4) .
C6 C5 1.38(3) .
C148 C153 1.37(4) .
C148 C149 1.38(3) .
C27 C26 1.42(3) .
C95 C98 1.52(4) .
C54 C55 1.39(3) .
C140 C139 1.41(4) .
C152 C153 1.43(3) .
C149 C150 1.39(4) .
C144 C145 1.35(5) .
F7 C21 1.26(6) .
F8 C21 1.31(4) .
F9 C21 1.34(4) .
C145 C146 1.46(5) .

loop_
_platon_squeeze_void_nr
_platon_squeeze_void_average_x
_platon_squeeze_void_average_y
_platon_squeeze_void_average_z
_platon_squeeze_void_volume
_platon_squeeze_void_count_electrons
_platon_squeeze_void_content
1 0.500 0.003 0.000 1777 396 ' '
2 1.000 0.042 0.500 1777 396 ' '
